data_4089011
loop_
_publ_author_name
'Wei, Jia'
'Shen, Zhongliang'
'Filatov, Alexander S.'
'Liu, Qian'
'Jordan, Richard F.'

_publ_section_title
;
 Self-Assembled Cage Structures and Ethylene Polymerization Behavior of
 Palladium Alkyl Complexes That Contain Phosphine-Bis(arenesulfonate)
 Ligands
;
_journal_issue 20
_journal_name_full Organometallics
_journal_page_first 3557
_journal_paper_doi 10.1021/acs.organomet.6b00629
_journal_volume 35
_journal_year 2016
_chemical_formula_moiety 'C206 H308 Li6 N4 O36 P6 Pd6 S12'
_chemical_formula_sum 'C206 H308 Li6 N4 O36 P6 Pd6 S12'
_chemical_formula_weight 4667.16
_space_group_crystal_system monoclinic
_space_group_IT_number 14
_space_group_name_Hall '-P 2yn'
_space_group_name_H-M_alt 'P 1 21/n 1'
_atom_sites_solution_hydrogens geom
_atom_sites_solution_primary
;
dual-space method as implemented in SHELXT 2014/5 (Sheldrick, 2014)
;
_atom_sites_solution_secondary difmap
_audit_creation_method SHELXL-2014/7
_cell_angle_alpha 90
_cell_angle_beta 91.946(6)
_cell_angle_gamma 90
_cell_formula_units_Z 2
_cell_length_a 20.410(4)
_cell_length_b 18.797(4)
_cell_length_c 32.965(7)
_cell_measurement_reflns_used 9189
_cell_measurement_temperature 100(2)
_cell_measurement_theta_max 24.95
_cell_measurement_theta_min 2.34
_cell_volume 12640(5)
_computing_cell_refinement 'SAINT V.8.27 (Bruker AXS Inc., 2012)'
_computing_data_collection 'APEX2 v.2014.9-0 (Bruker AXS Inc., 2014)'
_computing_data_reduction 'SAINT V.8.27 (Bruker AXS Inc., 2012)'
_computing_molecular_graphics
;
Ortep-3 for Windows: L. J. Farrugia, J. Appl. Cryst (1997), 30, 565

Mercury: visualization and analysis of crystal structures
C. F. Macrae, P. R. Edgington, P. McCabe, E. Pidcock, G. P. Shields, 
R. Taylor, M. Towler and J. van de Streek, J. Appl. Cryst., 39, 453-457, 2006 
;
_computing_publication_material 'APEX2 v.2014.9-0 (Bruker AXS Inc., 2014)'
_computing_structure_refinement 'SHELXL-2014/7 (Sheldrick, 2014)'
_computing_structure_solution 'SHELXT 2014/4 (Sheldrick, 2014)'
_diffrn_ambient_temperature 100(2)
_diffrn_detector_area_resol_mean 10.4167
_diffrn_measured_fraction_theta_full 0.997
_diffrn_measured_fraction_theta_max 0.997
_diffrn_measurement_device_type 'Bruker D8 Venture PHOTON 100 CMOS'
_diffrn_measurement_method 'omega and phi scans'
_diffrn_radiation_monochromator mirrors
_diffrn_radiation_source 'INCOATEC ImuS micro-focus source'
_diffrn_radiation_type MoK\a
_diffrn_radiation_wavelength 0.71073
_diffrn_reflns_av_R_equivalents 0.1104
_diffrn_reflns_av_unetI/netI 0.0595
_diffrn_reflns_Laue_measured_fraction_full 0.997
_diffrn_reflns_Laue_measured_fraction_max 0.997
_diffrn_reflns_limit_h_max 24
_diffrn_reflns_limit_h_min -24
_diffrn_reflns_limit_k_max 22
_diffrn_reflns_limit_k_min -22
_diffrn_reflns_limit_l_max 39
_diffrn_reflns_limit_l_min -39
_diffrn_reflns_number 316880
_diffrn_reflns_point_group_measured_fraction_full 0.997
_diffrn_reflns_point_group_measured_fraction_max 0.997
_diffrn_reflns_theta_full 25.129
_diffrn_reflns_theta_max 25.129
_diffrn_reflns_theta_min 2.076
_exptl_absorpt_coefficient_mu 0.614
_exptl_absorpt_correction_T_max 1.000
_exptl_absorpt_correction_T_min 0.862
_exptl_absorpt_correction_type multi-scan
_exptl_absorpt_process_details
;
SADABS (version 2012/4) as implemented in APEX2, version 2014.9-0, Bruker AXS
;
_exptl_crystal_colour colorless
_exptl_crystal_density_diffrn 1.226
_exptl_crystal_description block
_exptl_crystal_F_000 4872
_exptl_crystal_size_max 0.360
_exptl_crystal_size_mid 0.160
_exptl_crystal_size_min 0.140
_refine_diff_density_max 1.224
_refine_diff_density_min -0.919
_refine_diff_density_rms 0.105
_refine_ls_extinction_method none
_refine_ls_goodness_of_fit_ref 1.033
_refine_ls_hydrogen_treatment constr
_refine_ls_matrix_type full
_refine_ls_number_parameters 1317
_refine_ls_number_reflns 22509
_refine_ls_number_restraints 226
_refine_ls_restrained_S_all 1.052
_refine_ls_R_factor_all 0.0941
_refine_ls_R_factor_gt 0.0561
_refine_ls_shift/su_max 0.002
_refine_ls_shift/su_mean 0.000
_refine_ls_structure_factor_coef Fsqd
_refine_ls_weighting_details 'w=1/[\s^2^(Fo^2^)+(0.0602P)^2^+45.9820P] where P=(Fo^2^+2Fc^2^)/3'
_refine_ls_weighting_scheme calc
_refine_ls_wR_factor_gt 0.1285
_refine_ls_wR_factor_ref 0.1462
_reflns_Friedel_coverage 0.000
_reflns_number_gt 15695
_reflns_number_total 22509
_reflns_threshold_expression 'I > 2\s(I)'
_cod_data_source_file om6b00629_si_002.cif
_cod_data_source_block 7e_jiawei0052
_cod_original_cell_volume 12639(5)
_cod_original_sg_symbol_H-M 'P 21/n'
_cod_database_code 4089011
_shelx_shelxl_version_number 2014/7
_shelx_space_group_comment
;
The symmetry employed for this shelxl refinement is uniquely defined
by the following loop, which should always be used as a source of
symmetry information in preference to the above space-group names.
They are only intended as comments.
;
_shelx_estimated_absorpt_t_min 0.809
_shelx_estimated_absorpt_t_max 0.919

loop_
_space_group_symop_operation_xyz
'x, y, z'
'-x+1/2, y+1/2, -z+1/2'
'-x, -y, -z'
'x-1/2, -y-1/2, z-1/2'

loop_
_atom_site_label
_atom_site_type_symbol
_atom_site_fract_x
_atom_site_fract_y
_atom_site_fract_z
_atom_site_U_iso_or_equiv
_atom_site_adp_type
_atom_site_occupancy
_atom_site_site_symmetry_order
_atom_site_calc_flag
_atom_site_refinement_flags_posn
_atom_site_refinement_flags_adp
_atom_site_refinement_flags_occupancy
_atom_site_disorder_assembly
_atom_site_disorder_group
Pd1 Pd 0.37690(2) 0.31071(2) 0.54025(2) 0.02158(10) Uani 1 1 d . . . . .
Pd2 Pd 0.14012(2) 0.57668(2) 0.51679(2) 0.02426(11) Uani 1 1 d . . . . .
Pd3 Pd 0.23408(2) 0.42945(2) 0.33397(2) 0.03031(12) Uani 1 1 d . . . . .
P1 P 0.42676(6) 0.22668(7) 0.50769(4) 0.0208(3) Uani 1 1 d . . . . .
P2 P 0.15715(6) 0.52263(7) 0.57616(4) 0.0236(3) Uani 1 1 d . . . . .
P3 P 0.30526(7) 0.51109(8) 0.31423(4) 0.0296(3) Uani 1 1 d . . . . .
S1 S 0.48882(6) 0.37216(6) 0.45438(4) 0.0203(3) Uani 1 1 d . . . . .
S2 S 0.26844(6) 0.27606(7) 0.46772(4) 0.0252(3) Uani 1 1 d . . . . .
S3 S 0.31618(6) 0.45983(7) 0.55388(4) 0.0204(3) Uani 1 1 d . . . . .
S4 S 0.09834(6) 0.42288(7) 0.49319(4) 0.0242(3) Uani 1 1 d . . . . .
S5 S 0.34262(6) 0.51730(7) 0.41825(4) 0.0212(3) Uani 1 1 d . . . . .
S6 S 0.35739(8) 0.33004(8) 0.31491(4) 0.0367(4) Uani 1 1 d . . . . .
Li1 Li 0.3558(4) 0.3601(5) 0.4099(3) 0.028(2) Uani 1 1 d . . . . .
Li2 Li 0.4347(4) 0.5039(4) 0.4965(3) 0.0247(19) Uani 1 1 d . . . . .
Li3 Li 0.2458(4) 0.4364(4) 0.4692(3) 0.0247(19) Uani 1 1 d . . . . .
N1 N 0.1222(2) 0.6284(2) 0.46104(13) 0.0267(10) Uani 1 1 d . . . . .
N2 N 0.1675(2) 0.3486(2) 0.34958(14) 0.0328(11) Uani 1 1 d . . . . .
O1 O 0.49865(15) 0.42875(17) 0.48480(10) 0.0213(7) Uani 1 1 d . . . . .
O2 O 0.42089(16) 0.34844(17) 0.45265(10) 0.0225(8) Uani 1 1 d . . . . .
O3 O 0.51525(16) 0.38868(18) 0.41589(10) 0.0250(8) Uani 1 1 d . . . . .
O4 O 0.28427(16) 0.28061(18) 0.51120(10) 0.0269(8) Uani 1 1 d . . . . .
O5 O 0.20488(16) 0.24645(19) 0.45948(12) 0.0322(9) Uani 1 1 d . . . . .
O6 O 0.27969(16) 0.34453(18) 0.44734(10) 0.0256(8) Uani 1 1 d . . . . .
O7 O 0.26133(15) 0.46031(18) 0.52522(10) 0.0233(8) Uani 1 1 d . . . . .
O8 O 0.32648(16) 0.39128(17) 0.57433(10) 0.0237(8) Uani 1 1 d . . . . .
O9 O 0.37595(16) 0.48603(18) 0.53716(10) 0.0256(8) Uani 1 1 d . . . . .
O10 O 0.04800(16) 0.37468(19) 0.47885(11) 0.0290(8) Uani 1 1 d . . . . .
O11 O 0.15403(16) 0.42612(19) 0.46696(10) 0.0260(8) Uani 1 1 d . . . . .
O12 O 0.07186(16) 0.49357(18) 0.50118(10) 0.0249(8) Uani 1 1 d . . . . .
O13 O 0.28045(16) 0.51300(18) 0.43761(10) 0.0255(8) Uani 1 1 d . . . . .
O14 O 0.39645(17) 0.53224(18) 0.44658(10) 0.0259(8) Uani 1 1 d . . . . .
O15 O 0.35420(17) 0.45736(18) 0.39205(10) 0.0246(8) Uani 1 1 d . . . . .
O16 O 0.28967(19) 0.3500(2) 0.30273(11) 0.0382(10) Uani 1 1 d . . . . .
O17 O 0.36439(19) 0.31641(19) 0.35792(11) 0.0364(9) Uani 1 1 d . . . . .
O18 O 0.3813(2) 0.2735(2) 0.29013(13) 0.0499(11) Uani 1 1 d . . . . .
C1 C 0.4610(3) 0.3350(3) 0.57096(16) 0.0309(13) Uani 1 1 d . . . . .
H1A H 0.4538 0.3332 0.6002 0.046 Uiso 1 1 calc R U . . .
H1B H 0.4750 0.3830 0.5635 0.046 Uiso 1 1 calc R U . . .
H1C H 0.4950 0.3006 0.5641 0.046 Uiso 1 1 calc R U . . .
C2 C 0.2034(3) 0.6556(3) 0.53283(19) 0.0428(16) Uani 1 1 d . . . . .
H2A H 0.2485 0.6387 0.5303 0.064 Uiso 1 1 calc R U . . .
H2B H 0.1964 0.6696 0.5610 0.064 Uiso 1 1 calc R U . . .
H2C H 0.1958 0.6966 0.5149 0.064 Uiso 1 1 calc R U . . .
C3 C 0.1767(3) 0.5044(3) 0.35890(17) 0.0348(14) Uani 1 1 d . . . . .
H3A H 0.1309 0.4962 0.3504 0.052 Uiso 1 1 calc R U . . .
H3B H 0.1903 0.5517 0.3498 0.052 Uiso 1 1 calc R U . . .
H3C H 0.1812 0.5017 0.3886 0.052 Uiso 1 1 calc R U . . .
C4 C 0.4178(3) 0.1402(3) 0.53574(16) 0.0257(12) Uani 1 1 d . . . . .
C5 C 0.3430(3) 0.1307(3) 0.53954(19) 0.0400(15) Uani 1 1 d . . . . .
H5A H 0.3344 0.0873 0.5549 0.060 Uiso 1 1 calc R U . . .
H5B H 0.3221 0.1270 0.5124 0.060 Uiso 1 1 calc R U . . .
H5C H 0.3250 0.1718 0.5537 0.060 Uiso 1 1 calc R U . . .
C6 C 0.4473(3) 0.1464(3) 0.57899(17) 0.0373(14) Uani 1 1 d . . . . .
H6A H 0.4378 0.1030 0.5941 0.056 Uiso 1 1 calc R U . . .
H6B H 0.4281 0.1874 0.5926 0.056 Uiso 1 1 calc R U . . .
H6C H 0.4949 0.1528 0.5779 0.056 Uiso 1 1 calc R U . . .
C7 C 0.4418(3) 0.0732(3) 0.51443(18) 0.0335(13) Uani 1 1 d . . . . .
H7A H 0.4891 0.0765 0.5108 0.050 Uiso 1 1 calc R U . . .
H7B H 0.4192 0.0687 0.4878 0.050 Uiso 1 1 calc R U . . .
H7C H 0.4323 0.0313 0.5310 0.050 Uiso 1 1 calc R U . . .
C8 C 0.5137(2) 0.2413(3) 0.49637(15) 0.0224(11) Uani 1 1 d . . . . .
C9 C 0.5365(2) 0.2995(3) 0.47388(15) 0.0232(11) Uani 1 1 d . . . . .
C10 C 0.6025(2) 0.3041(3) 0.46586(17) 0.0286(12) Uani 1 1 d . . . . .
H10 H 0.6178 0.3442 0.4513 0.034 Uiso 1 1 calc R U . . .
C11 C 0.6465(3) 0.2528(3) 0.47822(17) 0.0306(13) Uani 1 1 d . . . . .
H11 H 0.6911 0.2568 0.4712 0.037 Uiso 1 1 calc R U . . .
C12 C 0.6263(2) 0.1947(3) 0.50094(17) 0.0281(12) Uani 1 1 d . . . . .
C13 C 0.5602(2) 0.1913(3) 0.50970(15) 0.0239(11) Uani 1 1 d . . . . .
H13 H 0.5458 0.1526 0.5257 0.029 Uiso 1 1 calc R U . . .
C14 C 0.6748(3) 0.1357(3) 0.51317(19) 0.0378(15) Uani 1 1 d . . . . .
C15 C 0.6458(3) 0.0828(3) 0.5423(2) 0.0429(16) Uani 1 1 d . . . . .
H15A H 0.6781 0.0454 0.5488 0.064 Uiso 1 1 calc R U . . .
H15B H 0.6064 0.0613 0.5298 0.064 Uiso 1 1 calc R U . . .
H15C H 0.6344 0.1073 0.5673 0.064 Uiso 1 1 calc R U . . .
C16 C 0.6933(4) 0.0968(4) 0.4744(2) 0.059(2) Uani 1 1 d . . . . .
H16A H 0.7164 0.1296 0.4567 0.089 Uiso 1 1 calc R U . . .
H16B H 0.6535 0.0793 0.4603 0.089 Uiso 1 1 calc R U . . .
H16C H 0.7220 0.0565 0.4815 0.089 Uiso 1 1 calc R U . . .
C17 C 0.7363(3) 0.1675(3) 0.5335(2) 0.0456(17) Uani 1 1 d . . . . .
H17A H 0.7583 0.1982 0.5142 0.068 Uiso 1 1 calc R U . . .
H17B H 0.7660 0.1291 0.5423 0.068 Uiso 1 1 calc R U . . .
H17C H 0.7241 0.1956 0.5572 0.068 Uiso 1 1 calc R U . . .
C18 C 0.3898(2) 0.2033(2) 0.45777(15) 0.0220(11) Uani 1 1 d . . . . .
C19 C 0.3251(2) 0.2176(3) 0.44447(16) 0.0248(12) Uani 1 1 d . . . . .
C20 C 0.3034(3) 0.1922(3) 0.40695(17) 0.0308(13) Uani 1 1 d . . . . .
H20 H 0.2594 0.2011 0.3981 0.037 Uiso 1 1 calc R U . . .
C21 C 0.3436(3) 0.1546(3) 0.38212(17) 0.0305(13) Uani 1 1 d . . . . .
H21 H 0.3269 0.1375 0.3567 0.037 Uiso 1 1 calc R U . . .
C22 C 0.4081(3) 0.1415(3) 0.39389(16) 0.0271(12) Uani 1 1 d . . . . .
C23 C 0.4290(3) 0.1656(3) 0.43184(15) 0.0252(12) Uani 1 1 d . . . . .
H23 H 0.4729 0.1558 0.4406 0.030 Uiso 1 1 calc R U . . .
C24 C 0.4567(3) 0.1048(3) 0.36651(17) 0.0380(14) Uani 1 1 d . . . . .
C25 C 0.5116(4) 0.1600(4) 0.3585(2) 0.070(2) Uani 1 1 d . . . . .
H25A H 0.5350 0.1714 0.3841 0.105 Uiso 1 1 calc R U . . .
H25B H 0.4920 0.2034 0.3470 0.105 Uiso 1 1 calc R U . . .
H25C H 0.5424 0.1399 0.3394 0.105 Uiso 1 1 calc R U . . .
C26 C 0.4864(5) 0.0420(4) 0.3871(2) 0.082(3) Uani 1 1 d . . . . .
H26A H 0.5066 0.0566 0.4132 0.122 Uiso 1 1 calc R U . . .
H26B H 0.5200 0.0215 0.3700 0.122 Uiso 1 1 calc R U . . .
H26C H 0.4524 0.0064 0.3917 0.122 Uiso 1 1 calc R U . . .
C27 C 0.4256(4) 0.0871(4) 0.3251(2) 0.070(2) Uani 1 1 d . . . . .
H27A H 0.4587 0.0661 0.3079 0.104 Uiso 1 1 calc R U . . .
H27B H 0.4083 0.1306 0.3124 0.104 Uiso 1 1 calc R U . . .
H27C H 0.3898 0.0530 0.3285 0.104 Uiso 1 1 calc R U . . .
C28 C 0.1289(2) 0.3870(3) 0.54040(16) 0.0251(12) Uani 1 1 d . . . . .
C29 C 0.1555(2) 0.4257(3) 0.57321(15) 0.0231(11) Uani 1 1 d . . . . .
C30 C 0.1815(2) 0.3885(3) 0.60701(16) 0.0271(12) Uani 1 1 d . . . . .
H30 H 0.1997 0.4148 0.6293 0.032 Uiso 1 1 calc R U . . .
C31 C 0.1818(3) 0.3149(3) 0.60916(16) 0.0303(13) Uani 1 1 d . . . . .
C32 C 0.1546(3) 0.2784(3) 0.57603(18) 0.0356(14) Uani 1 1 d . . . . .
H32 H 0.1535 0.2279 0.5766 0.043 Uiso 1 1 calc R U . . .
C33 C 0.1292(3) 0.3135(3) 0.54229(17) 0.0316(13) Uani 1 1 d . . . . .
H33 H 0.1117 0.2868 0.5200 0.038 Uiso 1 1 calc R U . . .
C34 C 0.2132(3) 0.2746(3) 0.64520(18) 0.0388(15) Uani 1 1 d . . . . .
C35 C 0.2344(4) 0.3235(4) 0.6795(2) 0.071(2) Uani 1 1 d . . . . .
H35A H 0.2667 0.3576 0.6698 0.106 Uiso 1 1 calc R U . . .
H35B H 0.2541 0.2954 0.7018 0.106 Uiso 1 1 calc R U . . .
H35C H 0.1962 0.3493 0.6891 0.106 Uiso 1 1 calc R U . . .
C36 C 0.1645(4) 0.2213(4) 0.6614(2) 0.064(2) Uani 1 1 d . . . . .
H36A H 0.1853 0.1942 0.6837 0.097 Uiso 1 1 calc R U . . .
H36B H 0.1505 0.1886 0.6396 0.097 Uiso 1 1 calc R U . . .
H36C H 0.1262 0.2467 0.6713 0.097 Uiso 1 1 calc R U . . .
C37 C 0.2735(4) 0.2356(4) 0.6307(2) 0.071(2) Uani 1 1 d . . . . .
H37A H 0.3055 0.2703 0.6214 0.107 Uiso 1 1 calc R U . . .
H37B H 0.2607 0.2038 0.6083 0.107 Uiso 1 1 calc R U . . .
H37C H 0.2930 0.2077 0.6531 0.107 Uiso 1 1 calc R U . . .
C38 C 0.0872(3) 0.5422(3) 0.61088(16) 0.0312(13) Uani 1 1 d . . . . .
C39 C 0.0279(3) 0.4995(3) 0.59355(18) 0.0363(14) Uani 1 1 d . . . . .
H39A H 0.0370 0.4484 0.5961 0.054 Uiso 1 1 calc R U . . .
H39B H 0.0203 0.5116 0.5649 0.054 Uiso 1 1 calc R U . . .
H39C H -0.0111 0.5113 0.6087 0.054 Uiso 1 1 calc R U . . .
C40 C 0.0995(3) 0.5188(3) 0.65471(17) 0.0418(15) Uani 1 1 d . . . . .
H40A H 0.1387 0.5428 0.6660 0.063 Uiso 1 1 calc R U . . .
H40B H 0.1061 0.4672 0.6556 0.063 Uiso 1 1 calc R U . . .
H40C H 0.0616 0.5314 0.6707 0.063 Uiso 1 1 calc R U . . .
C41 C 0.0682(3) 0.6212(3) 0.60743(18) 0.0386(15) Uani 1 1 d . . . . .
H41A H 0.0311 0.6309 0.6247 0.058 Uiso 1 1 calc R U . . .
H41B H 0.0558 0.6324 0.5792 0.058 Uiso 1 1 calc R U . . .
H41C H 0.1056 0.6508 0.6162 0.058 Uiso 1 1 calc R U . . .
C42 C 0.2980(2) 0.5216(3) 0.59289(14) 0.0203(11) Uani 1 1 d . . . . .
C43 C 0.2358(2) 0.5454(3) 0.60277(15) 0.0241(11) Uani 1 1 d . . . . .
C44 C 0.2335(3) 0.6002(3) 0.63112(16) 0.0320(13) Uani 1 1 d . . . . .
H44 H 0.1917 0.6170 0.6385 0.038 Uiso 1 1 calc R U . . .
C45 C 0.2889(3) 0.6320(3) 0.64933(17) 0.0351(14) Uani 1 1 d . . . . .
C46 C 0.3491(3) 0.6048(3) 0.63975(16) 0.0313(13) Uani 1 1 d . . . . .
H46 H 0.3878 0.6237 0.6524 0.038 Uiso 1 1 calc R U . . .
C47 C 0.3535(3) 0.5503(3) 0.61195(15) 0.0261(12) Uani 1 1 d . . . . .
H47 H 0.3954 0.5321 0.6057 0.031 Uiso 1 1 calc R U . . .
C48 C 0.2844(3) 0.6958(4) 0.6773(2) 0.056(2) Uani 1 1 d . . . . .
C49 C 0.2158(4) 0.7113(5) 0.6897(3) 0.103(4) Uani 1 1 d . . . . .
H49A H 0.2161 0.7523 0.7080 0.155 Uiso 1 1 calc R U . . .
H49B H 0.1982 0.6697 0.7035 0.155 Uiso 1 1 calc R U . . .
H49C H 0.1882 0.7219 0.6655 0.155 Uiso 1 1 calc R U . . .
C50 C 0.3268(5) 0.6850(6) 0.7153(3) 0.130(5) Uani 1 1 d . . . . .
H50A H 0.3728 0.6811 0.7080 0.195 Uiso 1 1 calc R U . . .
H50B H 0.3135 0.6414 0.7289 0.195 Uiso 1 1 calc R U . . .
H50C H 0.3217 0.7257 0.7335 0.195 Uiso 1 1 calc R U . . .
C51 C 0.3098(5) 0.7596(5) 0.6551(4) 0.110(4) Uani 1 1 d . . . . .
H51A H 0.2836 0.7668 0.6300 0.165 Uiso 1 1 calc R U . . .
H51B H 0.3557 0.7518 0.6486 0.165 Uiso 1 1 calc R U . . .
H51C H 0.3065 0.8019 0.6723 0.165 Uiso 1 1 calc R U . . .
C52 C 0.0612(3) 0.6475(3) 0.44991(17) 0.0355(14) Uani 1 1 d . . . . .
H52 H 0.0264 0.6348 0.4669 0.043 Uiso 1 1 calc R U . . .
C53 C 0.0467(3) 0.6847(4) 0.41499(19) 0.0496(17) Uani 1 1 d . . . . .
H53 H 0.0024 0.6969 0.4084 0.059 Uiso 1 1 calc R U . . .
C54 C 0.0949(3) 0.7047(3) 0.38936(19) 0.0474(17) Uani 1 1 d . . . . .
C55 C 0.1582(3) 0.6822(3) 0.40077(19) 0.0479(17) Uani 1 1 d . . . . .
H55 H 0.1936 0.6925 0.3837 0.057 Uiso 1 1 calc R U . . .
C56 C 0.1698(3) 0.6458(3) 0.43608(18) 0.0377(14) Uani 1 1 d . . . . .
H56 H 0.2135 0.6322 0.4432 0.045 Uiso 1 1 calc R U . . .
C57 C 0.0795(5) 0.7474(5) 0.3514(2) 0.088(3) Uani 1 1 d D U . . .
H57 H 0.0307 0.7419 0.3505 0.106 Uiso 1 1 calc R U . . .
C58 C 0.0825(7) 0.8216(5) 0.3560(3) 0.119(3) Uani 1 1 d D U . . .
H58A H 0.1275 0.8331 0.3662 0.143 Uiso 1 1 calc R U . . .
H58B H 0.0526 0.8343 0.3778 0.143 Uiso 1 1 calc R U . . .
C59 C 0.0680(6) 0.8687(6) 0.3227(4) 0.131(4) Uani 1 1 d D U . . .
H59A H 0.1105 0.8894 0.3151 0.157 Uiso 1 1 calc R U . . .
H59B H 0.0534 0.8379 0.2997 0.157 Uiso 1 1 calc R U . . .
C60 C 0.0260(7) 0.9225(8) 0.3230(5) 0.183(6) Uani 1 1 d D U . . .
H60A H 0.0296 0.9447 0.2959 0.219 Uiso 1 1 calc R U . . .
H60B H 0.0461 0.9568 0.3425 0.219 Uiso 1 1 calc R U . . .
C61 C -0.0449(7) 0.9252(8) 0.3309(6) 0.207(7) Uani 1 1 d D U . . .
H61A H -0.0685 0.8919 0.3128 0.310 Uiso 1 1 calc R U . . .
H61B H -0.0613 0.9736 0.3260 0.310 Uiso 1 1 calc R U . . .
H61C H -0.0518 0.9119 0.3592 0.310 Uiso 1 1 calc R U . . .
C62 C 0.0928(5) 0.7131(5) 0.3148(3) 0.086(2) Uani 1 1 d D U . . .
H62A H 0.1392 0.6980 0.3157 0.103 Uiso 1 1 calc R U . . .
H62B H 0.0871 0.7478 0.2923 0.103 Uiso 1 1 calc R U . . .
C63 C 0.0513(6) 0.6504(7) 0.3054(4) 0.135(4) Uani 1 1 d D U . . .
H63A H 0.0741 0.6248 0.2838 0.162 Uiso 1 1 calc R U . . .
H63B H 0.0556 0.6199 0.3298 0.162 Uiso 1 1 calc R U . . .
C64 C -0.0135(6) 0.6476(8) 0.2941(5) 0.161(5) Uani 1 1 d D U . . .
H64A H -0.0389 0.6601 0.3182 0.194 Uiso 1 1 calc R U . . .
H64B H -0.0240 0.5975 0.2873 0.194 Uiso 1 1 calc R U . . .
C65 C -0.0378(7) 0.6913(8) 0.2606(4) 0.164(5) Uani 1 1 d D U . . .
H65A H -0.0494 0.7385 0.2708 0.247 Uiso 1 1 calc R U . . .
H65B H -0.0766 0.6689 0.2479 0.247 Uiso 1 1 calc R U . . .
H65C H -0.0037 0.6960 0.2406 0.247 Uiso 1 1 calc R U . . .
C66 C 0.3377(2) 0.5929(3) 0.38633(15) 0.0221(11) Uani 1 1 d . . . . .
C67 C 0.3535(2) 0.6562(3) 0.40583(16) 0.0276(12) Uani 1 1 d . . . . .
H67 H 0.3651 0.6555 0.4340 0.033 Uiso 1 1 calc R U . . .
C68 C 0.3528(3) 0.7204(3) 0.38535(17) 0.0354(14) Uani 1 1 d . . . . .
H68 H 0.3637 0.7632 0.3993 0.043 Uiso 1 1 calc R U . . .
C69 C 0.3363(3) 0.7218(3) 0.34432(18) 0.0415(15) Uani 1 1 d . . . . .
C70 C 0.3199(3) 0.6579(3) 0.32550(17) 0.0367(14) Uani 1 1 d . . . . .
H70 H 0.3070 0.6592 0.2975 0.044 Uiso 1 1 calc R U . . .
C71 C 0.3210(2) 0.5922(3) 0.34493(16) 0.0264(12) Uani 1 1 d . . . . .
C72 C 0.3392(4) 0.7915(4) 0.3194(2) 0.070(2) Uani 1 1 d . . . . .
C73 C 0.3456(9) 0.8539(6) 0.3407(4) 0.071(4) Uani 0.6 1 d . . P A 1
H73A H 0.3068 0.8612 0.3568 0.107 Uiso 0.6 1 calc R U P A 1
H73B H 0.3500 0.8936 0.3216 0.107 Uiso 0.6 1 calc R U P A 1
H73C H 0.3847 0.8516 0.3587 0.107 Uiso 0.6 1 calc R U P A 1
C74 C 0.2700(6) 0.7913(7) 0.2918(5) 0.078(4) Uani 0.6 1 d . . P A 1
H74A H 0.2328 0.7949 0.3097 0.117 Uiso 0.6 1 calc R U P A 1
H74B H 0.2667 0.7471 0.2762 0.117 Uiso 0.6 1 calc R U P A 1
H74C H 0.2696 0.8320 0.2732 0.117 Uiso 0.6 1 calc R U P A 1
C75 C 0.3904(9) 0.7776(8) 0.2863(4) 0.087(4) Uani 0.6 1 d . . P A 1
H75A H 0.3899 0.8174 0.2671 0.130 Uiso 0.6 1 calc R U P A 1
H75B H 0.3792 0.7335 0.2718 0.130 Uiso 0.6 1 calc R U P A 1
H75C H 0.4341 0.7731 0.2992 0.130 Uiso 0.6 1 calc R U P A 1
C73X C 0.2922(13) 0.8466(13) 0.3433(7) 0.087(4) Uani 0.4 1 d . . P A 2
H73D H 0.2923 0.8930 0.3297 0.130 Uiso 0.4 1 calc R U P A 2
H73E H 0.3087 0.8520 0.3714 0.130 Uiso 0.4 1 calc R U P A 2
H73F H 0.2474 0.8279 0.3431 0.130 Uiso 0.4 1 calc R U P A 2
C74X C 0.4108(10) 0.8275(11) 0.3313(7) 0.078(4) Uani 0.4 1 d . . P A 2
H74D H 0.4459 0.7962 0.3223 0.117 Uiso 0.4 1 calc R U P A 2
H74E H 0.4150 0.8337 0.3608 0.117 Uiso 0.4 1 calc R U P A 2
H74F H 0.4141 0.8738 0.3180 0.117 Uiso 0.4 1 calc R U P A 2
C75X C 0.3316(14) 0.7927(9) 0.2789(5) 0.071(4) Uani 0.4 1 d . . P A 2
H75D H 0.3568 0.7538 0.2672 0.107 Uiso 0.4 1 calc R U P A 2
H75E H 0.3473 0.8383 0.2685 0.107 Uiso 0.4 1 calc R U P A 2
H75F H 0.2851 0.7868 0.2712 0.107 Uiso 0.4 1 calc R U P A 2
C76 C 0.2792(3) 0.5392(3) 0.26059(17) 0.0422(16) Uani 1 1 d . . . . .
C77 C 0.2654(4) 0.4691(4) 0.23859(19) 0.061(2) Uani 1 1 d . . . . .
H77A H 0.2307 0.4433 0.2522 0.091 Uiso 1 1 calc R U . . .
H77B H 0.3053 0.4401 0.2390 0.091 Uiso 1 1 calc R U . . .
H77C H 0.2513 0.4788 0.2104 0.091 Uiso 1 1 calc R U . . .
C78 C 0.3299(3) 0.5784(4) 0.23584(17) 0.0475(17) Uani 1 1 d . . . . .
H78A H 0.3680 0.5476 0.2322 0.071 Uiso 1 1 calc R U . . .
H78B H 0.3438 0.6218 0.2502 0.071 Uiso 1 1 calc R U . . .
H78C H 0.3105 0.5911 0.2092 0.071 Uiso 1 1 calc R U . . .
C79 C 0.2138(3) 0.5805(4) 0.2615(2) 0.0561(19) Uani 1 1 d . . . . .
H79A H 0.1961 0.5869 0.2338 0.084 Uiso 1 1 calc R U . . .
H79B H 0.2214 0.6272 0.2741 0.084 Uiso 1 1 calc R U . . .
H79C H 0.1823 0.5537 0.2774 0.084 Uiso 1 1 calc R U . . .
C80 C 0.3891(3) 0.4770(3) 0.30734(15) 0.0330(13) Uani 1 1 d . . . . .
C81 C 0.4373(3) 0.5283(3) 0.30159(16) 0.0367(14) Uani 1 1 d . . . . .
H81 H 0.4255 0.5770 0.3039 0.044 Uiso 1 1 calc R U . . .
C82 C 0.5016(3) 0.5120(4) 0.29264(17) 0.0401(15) Uani 1 1 d . . . . .
C83 C 0.5180(3) 0.4403(4) 0.28989(18) 0.0477(17) Uani 1 1 d . . . . .
H83 H 0.5613 0.4269 0.2835 0.057 Uiso 1 1 calc R U . . .
C84 C 0.4720(3) 0.3891(4) 0.29642(17) 0.0418(15) Uani 1 1 d . . . . .
H84 H 0.4846 0.3405 0.2949 0.050 Uiso 1 1 calc R U . . .
C85 C 0.4079(3) 0.4050(3) 0.30518(16) 0.0358(14) Uani 1 1 d . . . . .
C86 C 0.5502(3) 0.5721(4) 0.28512(19) 0.0478(17) Uani 1 1 d . . . . .
C87 C 0.6182(4) 0.5427(5) 0.2742(3) 0.074(2) Uani 1 1 d . . . . .
H87A H 0.6481 0.5823 0.2694 0.111 Uiso 1 1 calc R U . . .
H87B H 0.6137 0.5134 0.2497 0.111 Uiso 1 1 calc R U . . .
H87C H 0.6358 0.5135 0.2967 0.111 Uiso 1 1 calc R U . . .
C88 C 0.5255(4) 0.6153(5) 0.2494(2) 0.078(3) Uani 1 1 d . . . . .
H88A H 0.4845 0.6391 0.2562 0.117 Uiso 1 1 calc R U . . .
H88B H 0.5174 0.5839 0.2260 0.117 Uiso 1 1 calc R U . . .
H88C H 0.5583 0.6511 0.2426 0.117 Uiso 1 1 calc R U . . .
C89 C 0.5593(4) 0.6153(4) 0.3227(2) 0.060(2) Uani 1 1 d . . . . .
H89A H 0.5938 0.6507 0.3188 0.090 Uiso 1 1 calc R U . . .
H89B H 0.5721 0.5841 0.3454 0.090 Uiso 1 1 calc R U . . .
H89C H 0.5182 0.6394 0.3285 0.090 Uiso 1 1 calc R U . . .
C90 C 0.1350(3) 0.3465(3) 0.38377(16) 0.0297(13) Uani 1 1 d . . . . .
H90 H 0.1397 0.3854 0.4020 0.036 Uiso 1 1 calc R U . . .
C91 C 0.1595(4) 0.2932(4) 0.3245(2) 0.060(2) Uani 1 1 d . . . . .
H91 H 0.1825 0.2929 0.3000 0.072 Uiso 1 1 calc R U . . .
C92 C 0.0954(3) 0.2917(3) 0.39409(17) 0.0343(14) Uani 1 1 d . . . . .
H92 H 0.0738 0.2929 0.4192 0.041 Uiso 1 1 calc R U . . .
C93 C 0.0863(3) 0.2341(3) 0.3682(2) 0.0479(17) Uani 1 1 d . . . . .
C94 C 0.1200(4) 0.2372(4) 0.3326(2) 0.071(3) Uani 1 1 d . . . . .
H94 H 0.1154 0.1996 0.3135 0.085 Uiso 1 1 calc R U . . .
C95 C 0.0421(4) 0.1731(4) 0.3781(3) 0.068(2) Uani 1 1 d D U . . .
H95 H 0.0371 0.1867 0.4072 0.081 Uiso 1 1 calc R U . . .
C96 C 0.0742(5) 0.1096(6) 0.3864(4) 0.137(4) Uani 1 1 d D U . . .
H96A H 0.0564 0.0953 0.4127 0.164 Uiso 1 1 calc R U . . .
H96B H 0.0537 0.0767 0.3662 0.164 Uiso 1 1 calc R U . . .
C97 C 0.1381(5) 0.0857(6) 0.3894(4) 0.133(4) Uani 1 1 d D U . . .
H97A H 0.1631 0.1269 0.4005 0.160 Uiso 1 1 calc R U . . .
H97B H 0.1512 0.0811 0.3608 0.160 Uiso 1 1 calc R U . . .
C98 C 0.1693(6) 0.0219(7) 0.4105(4) 0.146(4) Uani 1 1 d D U . . .
H98A H 0.1911 0.0363 0.4365 0.175 Uiso 1 1 calc R U . . .
H98B H 0.1357 -0.0145 0.4162 0.175 Uiso 1 1 calc R U . . .
C99 C 0.2159(6) -0.0055(6) 0.3837(4) 0.135(4) Uani 1 1 d D U . . .
H99A H 0.1934 -0.0213 0.3585 0.203 Uiso 1 1 calc R U . . .
H99B H 0.2389 -0.0459 0.3965 0.203 Uiso 1 1 calc R U . . .
H99C H 0.2477 0.0317 0.3774 0.203 Uiso 1 1 calc R U . . .
C100 C -0.0235(5) 0.1841(6) 0.3665(4) 0.123(3) Uani 1 1 d D U . . .
H10A H -0.0220 0.2087 0.3400 0.148 Uiso 1 1 calc R U . B 1
H10B H -0.0392 0.2199 0.3859 0.148 Uiso 1 1 calc R U . B 1
C101 C -0.0800(11) 0.1311(16) 0.3615(6) 0.087(6) Uani 0.5 1 d D U P C 1
H10C H -0.1161 0.1499 0.3437 0.104 Uiso 0.5 1 calc R U P C 1
H10D H -0.0653 0.0846 0.3510 0.104 Uiso 0.5 1 calc R U P C 1
C102 C -0.0983(10) 0.1267(12) 0.4036(6) 0.093(5) Uani 0.5 1 d D U P C 1
H10E H -0.0985 0.1744 0.4163 0.112 Uiso 0.5 1 calc R U P C 1
H10F H -0.0678 0.0954 0.4194 0.112 Uiso 0.5 1 calc R U P C 1
C103 C -0.1679(11) 0.095(2) 0.4009(9) 0.207(16) Uani 0.5 1 d D U P C 1
H10G H -0.1954 0.1228 0.3820 0.310 Uiso 0.5 1 calc R U P C 1
H10H H -0.1868 0.0954 0.4279 0.310 Uiso 0.5 1 calc R U P C 1
H10I H -0.1656 0.0455 0.3912 0.310 Uiso 0.5 1 calc R U P C 1
C1XX C -0.0699(8) 0.1241(12) 0.3806(8) 0.085(8) Uani 0.5 1 d D . P C 2
H1X1 H -0.0655 0.0825 0.3624 0.102 Uiso 0.5 1 calc R U P C 2
H1X2 H -0.0559 0.1090 0.4083 0.102 Uiso 0.5 1 calc R U P C 2
C1YY C -0.1379(10) 0.1449(14) 0.3807(9) 0.27(3) Uani 0.5 1 d D . P C 2
H1Y1 H -0.1675 0.1031 0.3793 0.320 Uiso 0.5 1 calc R U P C 2
H1Y2 H -0.1493 0.1778 0.3581 0.320 Uiso 0.5 1 calc R U P C 2
C1ZZ C -0.1395(16) 0.1826(18) 0.4226(9) 0.170(15) Uani 0.5 1 d D . P C 2
H1Z1 H -0.0951 0.1836 0.4350 0.255 Uiso 0.5 1 calc R U P C 2
H1Z2 H -0.1687 0.1566 0.4403 0.255 Uiso 0.5 1 calc R U P C 2
H1Z3 H -0.1555 0.2314 0.4189 0.255 Uiso 0.5 1 calc R U P C 2

loop_
_atom_site_aniso_label
_atom_site_aniso_U_11
_atom_site_aniso_U_22
_atom_site_aniso_U_33
_atom_site_aniso_U_23
_atom_site_aniso_U_13
_atom_site_aniso_U_12
Pd1 0.0243(2) 0.0187(2) 0.0218(2) -0.00028(17) 0.00143(16) 0.00184(16)
Pd2 0.0241(2) 0.0226(2) 0.0260(2) 0.00215(18) -0.00006(17) 0.00068(17)
Pd3 0.0312(2) 0.0347(3) 0.0248(2) -0.00423(19) -0.00284(18) -0.00538(19)
P1 0.0244(7) 0.0147(7) 0.0232(7) 0.0004(5) -0.0005(6) 0.0002(5)
P2 0.0233(7) 0.0245(7) 0.0230(7) -0.0002(6) 0.0027(6) 0.0042(6)
P3 0.0317(8) 0.0374(9) 0.0193(7) -0.0010(6) -0.0043(6) -0.0040(7)
S1 0.0215(6) 0.0166(6) 0.0227(7) 0.0007(5) -0.0006(5) -0.0003(5)
S2 0.0214(7) 0.0204(7) 0.0336(8) -0.0012(6) -0.0004(6) -0.0016(5)
S3 0.0208(6) 0.0215(7) 0.0192(6) -0.0013(5) 0.0025(5) 0.0009(5)
S4 0.0200(6) 0.0269(7) 0.0256(7) -0.0005(6) 0.0020(5) -0.0018(5)
S5 0.0228(7) 0.0215(7) 0.0193(6) 0.0033(5) -0.0009(5) -0.0005(5)
S6 0.0438(9) 0.0378(9) 0.0288(8) -0.0118(7) 0.0037(7) 0.0002(7)
Li1 0.021(4) 0.026(5) 0.037(5) 0.001(4) 0.002(4) -0.003(4)
Li2 0.022(4) 0.023(5) 0.029(5) 0.002(4) 0.002(4) -0.001(4)
Li3 0.027(5) 0.022(5) 0.026(5) -0.004(4) -0.001(4) 0.001(4)
N1 0.025(2) 0.024(2) 0.032(3) 0.000(2) 0.002(2) -0.0004(19)
N2 0.032(3) 0.033(3) 0.032(3) -0.011(2) -0.001(2) -0.006(2)
O1 0.0238(18) 0.0176(18) 0.0221(18) -0.0012(15) -0.0041(14) 0.0005(14)
O2 0.0239(19) 0.0183(18) 0.0250(19) 0.0008(15) -0.0041(15) -0.0024(14)
O3 0.0256(19) 0.026(2) 0.0237(19) 0.0009(16) 0.0014(15) 0.0023(15)
O4 0.0246(19) 0.025(2) 0.031(2) -0.0016(16) 0.0021(16) -0.0028(15)
O5 0.0205(19) 0.029(2) 0.047(2) -0.0028(18) -0.0016(17) -0.0038(16)
O6 0.0255(19) 0.0198(19) 0.032(2) 0.0009(16) 0.0020(16) 0.0009(15)
O7 0.0214(18) 0.030(2) 0.0188(18) -0.0019(15) 0.0013(14) 0.0021(15)
O8 0.0283(19) 0.0220(19) 0.0212(19) 0.0008(15) 0.0066(15) 0.0034(15)
O9 0.0245(19) 0.030(2) 0.0225(19) -0.0031(16) 0.0051(15) -0.0011(16)
O10 0.0245(19) 0.031(2) 0.031(2) 0.0001(17) 0.0009(16) -0.0062(16)
O11 0.0204(18) 0.034(2) 0.0238(19) 0.0007(16) 0.0037(15) 0.0013(16)
O12 0.0200(18) 0.027(2) 0.027(2) -0.0005(16) 0.0026(15) 0.0026(15)
O13 0.0246(19) 0.026(2) 0.026(2) 0.0045(16) 0.0035(15) 0.0029(15)
O14 0.032(2) 0.023(2) 0.0223(19) 0.0047(15) -0.0079(15) -0.0012(15)
O15 0.033(2) 0.0214(19) 0.0194(19) -0.0001(15) 0.0005(15) 0.0015(16)
O16 0.041(2) 0.040(2) 0.034(2) -0.0129(19) 0.0059(18) -0.0075(19)
O17 0.052(3) 0.027(2) 0.031(2) -0.0044(17) 0.0034(18) -0.0017(18)
O18 0.061(3) 0.047(3) 0.042(3) -0.020(2) 0.009(2) -0.001(2)
C1 0.035(3) 0.033(3) 0.024(3) -0.008(2) 0.001(2) 0.001(3)
C2 0.046(4) 0.035(4) 0.047(4) 0.010(3) -0.011(3) -0.013(3)
C3 0.030(3) 0.038(3) 0.036(3) -0.002(3) 0.003(3) -0.002(3)
C4 0.029(3) 0.016(3) 0.033(3) 0.007(2) 0.002(2) 0.005(2)
C5 0.042(4) 0.027(3) 0.052(4) 0.011(3) 0.009(3) -0.002(3)
C6 0.053(4) 0.023(3) 0.036(3) 0.005(3) 0.006(3) 0.003(3)
C7 0.037(3) 0.018(3) 0.046(4) 0.005(3) -0.001(3) -0.006(2)
C8 0.027(3) 0.018(3) 0.022(3) -0.009(2) -0.002(2) 0.002(2)
C9 0.027(3) 0.017(3) 0.025(3) -0.004(2) -0.002(2) 0.000(2)
C10 0.024(3) 0.021(3) 0.040(3) 0.000(2) 0.001(2) 0.003(2)
C11 0.018(3) 0.025(3) 0.049(4) 0.002(3) 0.002(2) 0.004(2)
C12 0.026(3) 0.018(3) 0.040(3) -0.009(2) -0.002(2) 0.003(2)
C13 0.029(3) 0.012(3) 0.030(3) -0.004(2) -0.005(2) 0.000(2)
C14 0.029(3) 0.026(3) 0.057(4) 0.003(3) -0.012(3) 0.005(2)
C15 0.033(3) 0.027(3) 0.068(5) 0.010(3) -0.011(3) 0.003(3)
C16 0.064(5) 0.044(4) 0.070(5) -0.004(4) 0.007(4) 0.031(4)
C17 0.033(3) 0.027(3) 0.077(5) 0.015(3) -0.004(3) 0.002(3)
C18 0.030(3) 0.012(3) 0.023(3) 0.001(2) -0.002(2) -0.003(2)
C19 0.021(3) 0.021(3) 0.032(3) 0.000(2) -0.001(2) -0.006(2)
C20 0.027(3) 0.023(3) 0.041(3) -0.002(3) -0.012(3) 0.000(2)
C21 0.036(3) 0.025(3) 0.030(3) -0.007(2) -0.005(3) -0.002(2)
C22 0.033(3) 0.019(3) 0.029(3) 0.000(2) 0.000(2) -0.001(2)
C23 0.028(3) 0.018(3) 0.029(3) 0.000(2) -0.004(2) -0.002(2)
C24 0.046(4) 0.038(3) 0.029(3) -0.010(3) -0.003(3) 0.008(3)
C25 0.071(5) 0.078(6) 0.063(5) -0.019(4) 0.022(4) -0.001(4)
C26 0.126(8) 0.071(6) 0.049(5) 0.006(4) 0.012(5) 0.065(5)
C27 0.078(5) 0.079(6) 0.051(5) -0.031(4) -0.012(4) 0.031(4)
C28 0.022(3) 0.025(3) 0.029(3) 0.003(2) 0.006(2) 0.002(2)
C29 0.017(2) 0.029(3) 0.024(3) 0.004(2) 0.006(2) -0.003(2)
C30 0.024(3) 0.031(3) 0.027(3) 0.003(2) 0.006(2) 0.002(2)
C31 0.029(3) 0.034(3) 0.029(3) 0.008(3) 0.010(2) -0.001(2)
C32 0.036(3) 0.026(3) 0.046(4) 0.006(3) 0.010(3) -0.002(3)
C33 0.033(3) 0.030(3) 0.033(3) 0.002(3) 0.001(2) -0.004(2)
C34 0.040(3) 0.036(3) 0.041(4) 0.015(3) 0.008(3) 0.007(3)
C35 0.106(7) 0.061(5) 0.044(4) 0.016(4) -0.028(4) 0.010(5)
C36 0.063(5) 0.071(5) 0.060(5) 0.040(4) 0.010(4) -0.005(4)
C37 0.061(5) 0.087(6) 0.067(5) 0.038(5) 0.022(4) 0.033(4)
C38 0.028(3) 0.041(3) 0.025(3) -0.004(3) 0.004(2) 0.005(3)
C39 0.023(3) 0.048(4) 0.039(3) 0.003(3) 0.013(2) 0.004(3)
C40 0.038(3) 0.056(4) 0.032(3) 0.000(3) 0.014(3) 0.008(3)
C41 0.035(3) 0.038(4) 0.043(4) -0.006(3) 0.009(3) 0.011(3)
C42 0.027(3) 0.020(3) 0.013(2) 0.002(2) 0.001(2) 0.004(2)
C43 0.028(3) 0.026(3) 0.018(3) 0.001(2) 0.000(2) 0.002(2)
C44 0.034(3) 0.033(3) 0.029(3) -0.007(3) 0.003(2) 0.008(3)
C45 0.041(3) 0.034(3) 0.030(3) -0.012(3) -0.003(3) 0.004(3)
C46 0.031(3) 0.031(3) 0.032(3) -0.010(3) -0.002(2) -0.003(2)
C47 0.025(3) 0.031(3) 0.022(3) 0.003(2) 0.001(2) 0.004(2)
C48 0.047(4) 0.059(5) 0.061(5) -0.042(4) -0.007(3) 0.008(3)
C49 0.077(6) 0.103(7) 0.130(8) -0.094(7) 0.014(6) 0.010(5)
C50 0.144(10) 0.146(10) 0.096(7) -0.097(7) -0.057(7) 0.065(8)
C51 0.112(8) 0.051(6) 0.168(11) -0.052(6) 0.028(7) -0.012(5)
C52 0.026(3) 0.045(4) 0.035(3) 0.010(3) 0.002(3) -0.005(3)
C53 0.044(4) 0.064(5) 0.040(4) 0.017(3) 0.001(3) 0.016(3)
C54 0.065(5) 0.043(4) 0.035(4) 0.013(3) 0.008(3) 0.004(3)
C55 0.057(4) 0.045(4) 0.043(4) 0.004(3) 0.020(3) -0.013(3)
C56 0.033(3) 0.041(4) 0.040(4) 0.001(3) 0.009(3) 0.000(3)
C57 0.133(8) 0.090(5) 0.042(4) 0.029(3) 0.005(4) -0.004(5)
C58 0.189(8) 0.091(4) 0.078(5) 0.029(4) 0.021(5) 0.011(5)
C59 0.156(7) 0.117(6) 0.121(6) 0.065(5) 0.016(6) 0.005(5)
C60 0.187(8) 0.171(8) 0.189(9) 0.025(7) -0.015(7) 0.036(6)
C61 0.180(8) 0.150(11) 0.291(16) -0.047(11) 0.034(9) -0.011(8)
C62 0.094(5) 0.099(5) 0.064(4) 0.020(4) 0.002(4) 0.023(4)
C63 0.143(6) 0.147(6) 0.113(7) 0.017(5) -0.025(5) -0.028(5)
C64 0.133(6) 0.167(8) 0.182(8) 0.047(7) -0.019(6) 0.004(6)
C65 0.144(9) 0.226(12) 0.123(8) 0.027(8) 0.018(7) 0.057(9)
C66 0.021(3) 0.020(3) 0.025(3) 0.002(2) -0.002(2) 0.001(2)
C67 0.029(3) 0.029(3) 0.025(3) 0.004(2) -0.004(2) 0.000(2)
C68 0.047(4) 0.025(3) 0.035(3) 0.003(3) 0.003(3) 0.000(3)
C69 0.059(4) 0.029(3) 0.037(4) 0.014(3) 0.002(3) 0.011(3)
C70 0.045(4) 0.038(4) 0.027(3) 0.008(3) -0.002(3) 0.006(3)
C71 0.023(3) 0.029(3) 0.027(3) 0.004(2) -0.006(2) 0.004(2)
C72 0.111(7) 0.047(5) 0.052(5) 0.025(4) -0.003(5) 0.021(4)
C73 0.145(12) 0.020(5) 0.047(6) 0.016(4) -0.017(8) -0.015(6)
C74 0.065(7) 0.065(8) 0.104(10) 0.062(7) -0.004(7) -0.006(6)
C75 0.123(12) 0.075(9) 0.061(8) 0.034(7) 0.001(8) -0.016(9)
C73X 0.123(12) 0.075(9) 0.061(8) 0.034(7) 0.001(8) -0.016(9)
C74X 0.065(7) 0.065(8) 0.104(10) 0.062(7) -0.004(7) -0.006(6)
C75X 0.145(12) 0.020(5) 0.047(6) 0.016(4) -0.017(8) -0.015(6)
C76 0.047(4) 0.054(4) 0.025(3) 0.004(3) -0.012(3) -0.014(3)
C77 0.084(5) 0.071(5) 0.025(4) -0.003(3) -0.015(3) -0.026(4)
C78 0.064(4) 0.056(4) 0.022(3) 0.008(3) -0.005(3) -0.013(3)
C79 0.049(4) 0.082(5) 0.036(4) 0.022(4) -0.017(3) -0.007(4)
C80 0.035(3) 0.048(4) 0.016(3) -0.003(3) 0.000(2) -0.007(3)
C81 0.041(4) 0.045(4) 0.024(3) 0.002(3) -0.001(3) -0.004(3)
C82 0.033(3) 0.064(5) 0.023(3) 0.008(3) 0.000(3) -0.007(3)
C83 0.038(4) 0.071(5) 0.034(4) 0.006(3) 0.008(3) 0.010(3)
C84 0.041(4) 0.052(4) 0.033(3) -0.001(3) 0.006(3) 0.005(3)
C85 0.049(4) 0.041(4) 0.018(3) -0.005(3) 0.003(3) -0.001(3)
C86 0.043(4) 0.068(5) 0.032(4) 0.007(3) 0.005(3) -0.003(3)
C87 0.051(5) 0.092(6) 0.080(6) -0.003(5) 0.014(4) -0.010(4)
C88 0.086(6) 0.080(6) 0.067(5) 0.019(5) 0.001(5) -0.028(5)
C89 0.057(5) 0.063(5) 0.061(5) -0.004(4) 0.009(4) -0.020(4)
C90 0.032(3) 0.032(3) 0.025(3) -0.010(2) -0.007(2) 0.000(3)
C91 0.066(5) 0.061(5) 0.055(5) -0.031(4) 0.026(4) -0.028(4)
C92 0.032(3) 0.038(4) 0.033(3) -0.003(3) 0.000(3) 0.003(3)
C93 0.042(4) 0.040(4) 0.062(5) -0.013(3) 0.012(3) -0.006(3)
C94 0.078(5) 0.053(5) 0.082(6) -0.045(4) 0.037(5) -0.035(4)
C95 0.069(4) 0.039(4) 0.096(6) -0.017(4) 0.020(4) -0.022(3)
C96 0.106(5) 0.088(5) 0.219(9) 0.036(6) 0.044(6) -0.005(4)
C97 0.098(5) 0.093(6) 0.209(9) 0.017(6) 0.010(6) -0.011(4)
C98 0.140(7) 0.111(7) 0.188(8) 0.022(6) 0.036(6) 0.013(5)
C99 0.132(8) 0.111(8) 0.164(10) 0.029(7) 0.023(7) 0.008(6)
C100 0.084(4) 0.094(6) 0.192(8) 0.008(6) 0.006(5) -0.026(4)
C101 0.078(7) 0.080(9) 0.102(8) -0.002(7) 0.007(6) -0.014(6)
C102 0.087(8) 0.091(9) 0.103(8) -0.001(7) 0.011(6) 0.002(7)
C103 0.123(12) 0.29(4) 0.21(2) 0.02(2) 0.034(13) -0.084(19)
C1XX 0.053(12) 0.073(14) 0.13(2) -0.015(17) 0.044(14) -0.031(10)
C1YY 0.09(2) 0.16(3) 0.55(8) 0.24(5) 0.02(3) -0.02(2)
C1ZZ 0.17(3) 0.18(3) 0.16(3) -0.03(2) 0.06(2) 0.05(2)

loop_
_atom_type_symbol
_atom_type_description
_atom_type_scat_dispersion_real
_atom_type_scat_dispersion_imag
_atom_type_scat_source
C C 0.0033 0.0016 'International Tables Vol C Tables 4.2.6.8 and 6.1.1.4'
H H 0.0000 0.0000 'International Tables Vol C Tables 4.2.6.8 and 6.1.1.4'
Li Li -0.0003 0.0001 'International Tables Vol C Tables 4.2.6.8 and 6.1.1.4'
N N 0.0061 0.0033 'International Tables Vol C Tables 4.2.6.8 and 6.1.1.4'
O O 0.0106 0.0060 'International Tables Vol C Tables 4.2.6.8 and 6.1.1.4'
P P 0.1023 0.0942 'International Tables Vol C Tables 4.2.6.8 and 6.1.1.4'
S S 0.1246 0.1234 'International Tables Vol C Tables 4.2.6.8 and 6.1.1.4'
Pd Pd -0.9988 1.0072 'International Tables Vol C Tables 4.2.6.8 and 6.1.1.4'

loop_
_geom_angle_atom_site_label_1
_geom_angle_atom_site_label_2
_geom_angle_atom_site_label_3
_geom_angle
_geom_angle_site_symmetry_1
_geom_angle_site_symmetry_3
C1 Pd1 O4 175.81(18) . .
C1 Pd1 O8 89.58(18) . .
O4 Pd1 O8 89.37(13) . .
C1 Pd1 P1 90.43(16) . .
O4 Pd1 P1 90.46(10) . .
O8 Pd1 P1 177.85(10) . .
C2 Pd2 N1 88.8(2) . .
C2 Pd2 O12 178.6(2) . .
N1 Pd2 O12 92.00(15) . .
C2 Pd2 P2 91.47(18) . .
N1 Pd2 P2 178.87(12) . .
O12 Pd2 P2 87.66(10) . .
C3 Pd3 N2 90.9(2) . .
C3 Pd3 O16 175.00(19) . .
N2 Pd3 O16 88.41(16) . .
C3 Pd3 P3 91.77(17) . .
N2 Pd3 P3 176.67(13) . .
O16 Pd3 P3 88.75(11) . .
C18 P1 C8 102.9(2) . .
C18 P1 C4 100.9(2) . .
C8 P1 C4 109.7(2) . .
C18 P1 Pd1 115.41(17) . .
C8 P1 Pd1 117.33(16) . .
C4 P1 Pd1 109.21(17) . .
C29 P2 C43 105.7(2) . .
C29 P2 C38 102.3(2) . .
C43 P2 C38 109.1(2) . .
C29 P2 Pd2 114.05(17) . .
C43 P2 Pd2 114.75(17) . .
C38 P2 Pd2 110.17(18) . .
C80 P3 C71 102.0(2) . .
C80 P3 C76 102.3(3) . .
C71 P3 C76 108.5(3) . .
C80 P3 Pd3 114.4(2) . .
C71 P3 Pd3 120.72(18) . .
C76 P3 Pd3 107.34(19) . .
O3 S1 O2 114.8(2) . .
O3 S1 O1 113.6(2) . .
O2 S1 O1 110.8(2) . .
O3 S1 C9 105.6(2) . .
O2 S1 C9 106.7(2) . .
O1 S1 C9 104.4(2) . .
O1 S1 Li1 118.7(2) . .
C9 S1 Li1 125.6(2) . .
O5 S2 O4 112.2(2) . .
O5 S2 O6 114.1(2) . .
O4 S2 O6 111.3(2) . .
O5 S2 C19 106.0(2) . .
O4 S2 C19 109.4(2) . .
O6 S2 C19 103.2(2) . .
O5 S2 Li3 104.5(2) . .
O4 S2 Li3 87.4(2) . .
C19 S2 Li3 135.7(2) . .
O7 S3 O9 113.3(2) . .
O7 S3 O8 113.8(2) . .
O9 S3 O8 111.5(2) . .
O7 S3 C42 107.0(2) . .
O9 S3 C42 104.7(2) . .
O8 S3 C42 105.7(2) . .
O10 S4 O11 113.3(2) . .
O10 S4 O12 111.6(2) . .
O11 S4 O12 111.8(2) . .
O10 S4 C28 105.8(2) . .
O11 S4 C28 106.1(2) . .
O12 S4 C28 107.8(2) . .
O13 S5 O15 112.7(2) . .
O13 S5 O14 112.7(2) . .
O15 S5 O14 113.7(2) . .
O13 S5 C66 106.0(2) . .
O15 S5 C66 106.1(2) . .
O14 S5 C66 104.8(2) . .
O13 S5 Li1 94.0(2) . .
O14 S5 Li1 100.6(2) . .
C66 S5 Li1 138.1(2) . .
O15 S5 Li3 93.6(2) . .
O14 S5 Li3 103.5(2) . .
C66 S5 Li3 134.8(2) . .
O18 S6 O17 113.8(3) . .
O18 S6 O16 111.5(2) . .
O17 S6 O16 111.9(2) . .
O18 S6 C85 105.9(3) . .
O17 S6 C85 106.2(2) . .
O16 S6 C85 107.0(3) . .
O17 Li1 O2 121.8(5) . .
O2 Li1 O15 109.8(4) . .
O17 Li1 O6 125.1(5) . .
O2 Li1 O6 93.5(4) . .
O15 Li1 O6 108.5(4) . .
O17 Li1 S5 121.4(4) . .
O2 Li1 S5 96.2(3) . .
O6 Li1 S5 90.7(3) . .
O17 Li1 S1 110.8(4) . .
O15 Li1 S1 94.7(3) . .
O6 Li1 S1 113.8(4) . .
S5 Li1 S1 87.9(2) . .
O17 Li1 Li3 142.2(4) . .
O2 Li1 Li3 94.6(4) . .
S1 Li1 Li3 106.9(3) . .
O9 Li2 O14 115.2(4) . .
O9 Li2 O1 110.5(4) . 3_666
O14 Li2 O1 111.1(4) . 3_666
O9 Li2 O1 117.3(4) . .
O14 Li2 O1 106.9(4) . .
O1 Li2 O1 93.8(4) 3_666 .
O9 Li2 Li2 126.4(6) . 3_666
O14 Li2 Li2 118.4(5) . 3_666
O11 Li3 O7 101.2(4) . .
O11 Li3 O13 116.0(4) . .
O7 Li3 O13 107.1(4) . .
O11 Li3 O6 104.7(4) . .
O7 Li3 O6 120.0(4) . .
O13 Li3 O6 108.2(4) . .
O11 Li3 S5 133.9(4) . .
O7 Li3 S5 108.9(3) . .
O6 Li3 S5 89.6(3) . .
O11 Li3 S2 92.8(3) . .
O7 Li3 S2 103.1(3) . .
O13 Li3 S2 132.2(4) . .
S5 Li3 S2 112.5(3) . .
O11 Li3 Li1 128.3(4) . .
O7 Li3 Li1 124.8(4) . .
C56 N1 C52 117.1(5) . .
C56 N1 Pd2 123.0(4) . .
C52 N1 Pd2 119.9(4) . .
C90 N2 C91 116.6(5) . .
C90 N2 Pd3 124.9(4) . .
C91 N2 Pd3 118.4(4) . .
S1 O1 Li2 139.9(3) . 3_666
S1 O1 Li2 125.1(3) . .
Li2 O1 Li2 86.1(4) 3_666 .
S1 O2 Li1 129.0(3) . .
S2 O4 Pd1 127.6(2) . .
S2 O6 Li3 121.8(3) . .
S2 O6 Li1 122.4(3) . .
Li3 O6 Li1 112.0(4) . .
S3 O7 Li3 136.9(3) . .
S3 O8 Pd1 116.05(18) . .
S3 O9 Li2 155.7(4) . .
S4 O11 Li3 141.1(3) . .
S4 O12 Pd2 117.66(19) . .
S5 O13 Li3 128.8(3) . .
S5 O14 Li2 142.8(3) . .
S5 O15 Li1 124.2(3) . .
S6 O16 Pd3 123.3(2) . .
S6 O17 Li1 142.6(4) . .
Pd1 C1 H1A 109.5 . .
Pd1 C1 H1B 109.5 . .
H1A C1 H1B 109.5 . .
Pd1 C1 H1C 109.5 . .
H1A C1 H1C 109.5 . .
H1B C1 H1C 109.5 . .
Pd2 C2 H2A 109.5 . .
Pd2 C2 H2B 109.5 . .
H2A C2 H2B 109.5 . .
Pd2 C2 H2C 109.5 . .
H2A C2 H2C 109.5 . .
H2B C2 H2C 109.5 . .
Pd3 C3 H3A 109.5 . .
Pd3 C3 H3B 109.5 . .
H3A C3 H3B 109.5 . .
Pd3 C3 H3C 109.5 . .
H3A C3 H3C 109.5 . .
H3B C3 H3C 109.5 . .
C7 C4 C6 111.6(4) . .
C7 C4 C5 105.8(4) . .
C6 C4 C5 106.9(5) . .
C7 C4 P1 116.6(4) . .
C6 C4 P1 110.5(4) . .
C5 C4 P1 104.6(3) . .
C4 C5 H5A 109.5 . .
C4 C5 H5B 109.5 . .
H5A C5 H5B 109.5 . .
C4 C5 H5C 109.5 . .
H5A C5 H5C 109.5 . .
H5B C5 H5C 109.5 . .
C4 C6 H6A 109.5 . .
C4 C6 H6B 109.5 . .
H6A C6 H6B 109.5 . .
C4 C6 H6C 109.5 . .
H6A C6 H6C 109.5 . .
H6B C6 H6C 109.5 . .
C4 C7 H7A 109.5 . .
C4 C7 H7B 109.5 . .
H7A C7 H7B 109.5 . .
C4 C7 H7C 109.5 . .
H7A C7 H7C 109.5 . .
H7B C7 H7C 109.5 . .
C13 C8 C9 117.1(5) . .
C13 C8 P1 118.9(4) . .
C9 C8 P1 124.0(4) . .
C10 C9 C8 119.4(5) . .
C10 C9 S1 113.9(4) . .
C8 C9 S1 126.7(4) . .
C11 C10 C9 122.0(5) . .
C11 C10 H10 119.0 . .
C9 C10 H10 119.0 . .
C10 C11 C12 120.6(5) . .
C10 C11 H11 119.7 . .
C12 C11 H11 119.7 . .
C13 C12 C11 117.0(5) . .
C13 C12 C14 122.3(5) . .
C11 C12 C14 120.6(5) . .
C12 C13 C8 123.8(5) . .
C12 C13 H13 118.1 . .
C8 C13 H13 118.1 . .
C15 C14 C17 108.1(5) . .
C15 C14 C16 109.1(5) . .
C17 C14 C16 109.4(5) . .
C15 C14 C12 112.3(5) . .
C17 C14 C12 110.3(5) . .
C16 C14 C12 107.6(5) . .
C14 C15 H15A 109.5 . .
C14 C15 H15B 109.5 . .
H15A C15 H15B 109.5 . .
C14 C15 H15C 109.5 . .
H15A C15 H15C 109.5 . .
H15B C15 H15C 109.5 . .
C14 C16 H16A 109.5 . .
C14 C16 H16B 109.5 . .
H16A C16 H16B 109.5 . .
C14 C16 H16C 109.5 . .
H16A C16 H16C 109.5 . .
H16B C16 H16C 109.5 . .
C14 C17 H17A 109.5 . .
C14 C17 H17B 109.5 . .
H17A C17 H17B 109.5 . .
C14 C17 H17C 109.5 . .
H17A C17 H17C 109.5 . .
H17B C17 H17C 109.5 . .
C23 C18 C19 117.5(5) . .
C23 C18 P1 116.5(4) . .
C19 C18 P1 125.9(4) . .
C20 C19 C18 118.9(5) . .
C20 C19 S2 113.8(4) . .
C18 C19 S2 126.8(4) . .
C21 C20 C19 122.0(5) . .
C21 C20 H20 119.0 . .
C19 C20 H20 119.0 . .
C20 C21 C22 120.4(5) . .
C20 C21 H21 119.8 . .
C22 C21 H21 119.8 . .
C21 C22 C23 117.2(5) . .
C21 C22 C24 123.1(5) . .
C23 C22 C24 119.7(5) . .
C18 C23 C22 124.0(5) . .
C18 C23 H23 118.0 . .
C22 C23 H23 118.0 . .
C26 C24 C27 112.8(6) . .
C26 C24 C22 110.7(5) . .
C27 C24 C22 111.6(5) . .
C26 C24 C25 108.8(6) . .
C27 C24 C25 106.0(6) . .
C22 C24 C25 106.6(5) . .
C24 C25 H25A 109.5 . .
C24 C25 H25B 109.5 . .
H25A C25 H25B 109.5 . .
C24 C25 H25C 109.5 . .
H25A C25 H25C 109.5 . .
H25B C25 H25C 109.5 . .
C24 C26 H26A 109.5 . .
C24 C26 H26B 109.5 . .
H26A C26 H26B 109.5 . .
C24 C26 H26C 109.5 . .
H26A C26 H26C 109.5 . .
H26B C26 H26C 109.5 . .
C24 C27 H27A 109.5 . .
C24 C27 H27B 109.5 . .
H27A C27 H27B 109.5 . .
C24 C27 H27C 109.5 . .
H27A C27 H27C 109.5 . .
H27B C27 H27C 109.5 . .
C33 C28 C29 118.9(5) . .
C33 C28 S4 114.6(4) . .
C29 C28 S4 126.3(4) . .
C28 C29 C30 118.8(5) . .
C28 C29 P2 124.5(4) . .
C30 C29 P2 116.7(4) . .
C31 C30 C29 122.6(5) . .
C31 C30 H30 118.7 . .
C29 C30 H30 118.7 . .
C30 C31 C32 116.9(5) . .
C30 C31 C34 122.3(5) . .
C32 C31 C34 120.8(5) . .
C33 C32 C31 121.8(5) . .
C33 C32 H32 119.1 . .
C31 C32 H32 119.1 . .
C32 C33 C28 121.1(5) . .
C32 C33 H33 119.5 . .
C28 C33 H33 119.5 . .
C35 C34 C36 108.2(6) . .
C35 C34 C37 108.3(6) . .
C36 C34 C37 109.7(6) . .
C35 C34 C31 112.5(5) . .
C36 C34 C31 109.7(5) . .
C37 C34 C31 108.4(5) . .
C34 C35 H35A 109.5 . .
C34 C35 H35B 109.5 . .
H35A C35 H35B 109.5 . .
C34 C35 H35C 109.5 . .
H35A C35 H35C 109.5 . .
H35B C35 H35C 109.5 . .
C34 C36 H36A 109.5 . .
C34 C36 H36B 109.5 . .
H36A C36 H36B 109.5 . .
C34 C36 H36C 109.5 . .
H36A C36 H36C 109.5 . .
H36B C36 H36C 109.5 . .
C34 C37 H37A 109.5 . .
C34 C37 H37B 109.5 . .
H37A C37 H37B 109.5 . .
C34 C37 H37C 109.5 . .
H37A C37 H37C 109.5 . .
H37B C37 H37C 109.5 . .
C40 C38 C41 112.4(5) . .
C40 C38 C39 107.6(5) . .
C41 C38 C39 106.4(5) . .
C40 C38 P2 114.5(4) . .
C41 C38 P2 109.6(4) . .
C39 C38 P2 105.8(4) . .
C38 C39 H39A 109.5 . .
C38 C39 H39B 109.5 . .
H39A C39 H39B 109.5 . .
C38 C39 H39C 109.5 . .
H39A C39 H39C 109.5 . .
H39B C39 H39C 109.5 . .
C38 C40 H40A 109.5 . .
C38 C40 H40B 109.5 . .
H40A C40 H40B 109.5 . .
C38 C40 H40C 109.5 . .
H40A C40 H40C 109.5 . .
H40B C40 H40C 109.5 . .
C38 C41 H41A 109.5 . .
C38 C41 H41B 109.5 . .
H41A C41 H41B 109.5 . .
C38 C41 H41C 109.5 . .
H41A C41 H41C 109.5 . .
H41B C41 H41C 109.5 . .
C47 C42 C43 120.4(5) . .
C47 C42 S3 113.1(4) . .
C43 C42 S3 126.3(4) . .
C44 C43 C42 116.4(5) . .
C44 C43 P2 116.2(4) . .
C42 C43 P2 126.6(4) . .
C43 C44 C45 124.1(5) . .
C43 C44 H44 117.9 . .
C45 C44 H44 117.9 . .
C46 C45 C44 117.2(5) . .
C46 C45 C48 120.4(5) . .
C44 C45 C48 122.3(5) . .
C45 C46 C47 120.5(5) . .
C45 C46 H46 119.8 . .
C47 C46 H46 119.8 . .
C46 C47 C42 121.2(5) . .
C46 C47 H47 119.4 . .
C42 C47 H47 119.4 . .
C49 C48 C51 108.5(7) . .
C49 C48 C50 108.4(7) . .
C51 C48 C50 108.2(8) . .
C49 C48 C45 113.2(6) . .
C51 C48 C45 107.8(6) . .
C50 C48 C45 110.6(6) . .
C48 C49 H49A 109.5 . .
C48 C49 H49B 109.5 . .
H49A C49 H49B 109.5 . .
C48 C49 H49C 109.5 . .
H49A C49 H49C 109.5 . .
H49B C49 H49C 109.5 . .
C48 C50 H50A 109.5 . .
C48 C50 H50B 109.5 . .
H50A C50 H50B 109.5 . .
C48 C50 H50C 109.5 . .
H50A C50 H50C 109.5 . .
H50B C50 H50C 109.5 . .
C48 C51 H51A 109.5 . .
C48 C51 H51B 109.5 . .
H51A C51 H51B 109.5 . .
C48 C51 H51C 109.5 . .
H51A C51 H51C 109.5 . .
H51B C51 H51C 109.5 . .
N1 C52 C53 122.8(5) . .
N1 C52 H52 118.6 . .
C53 C52 H52 118.6 . .
C54 C53 C52 121.1(6) . .
C54 C53 H53 119.4 . .
C52 C53 H53 119.4 . .
C53 C54 C55 115.4(6) . .
C53 C54 C57 121.5(7) . .
C55 C54 C57 123.2(7) . .
C56 C55 C54 120.8(6) . .
C56 C55 H55 119.6 . .
C54 C55 H55 119.6 . .
N1 C56 C55 122.7(6) . .
N1 C56 H56 118.6 . .
C55 C56 H56 118.6 . .
C58 C57 C62 122.7(8) . .
C58 C57 C54 115.6(7) . .
C62 C57 C54 115.3(7) . .
C58 C57 H57 98.5 . .
C62 C57 H57 98.5 . .
C54 C57 H57 98.5 . .
C57 C58 C59 121.6(10) . .
C57 C58 H58A 106.9 . .
C59 C58 H58A 106.9 . .
C57 C58 H58B 106.9 . .
C59 C58 H58B 106.9 . .
H58A C58 H58B 106.7 . .
C60 C59 C58 125.6(13) . .
C60 C59 H59A 105.9 . .
C58 C59 H59A 105.9 . .
C60 C59 H59B 105.9 . .
C58 C59 H59B 105.9 . .
H59A C59 H59B 106.2 . .
C59 C60 C61 131.6(16) . .
C59 C60 H60A 104.4 . .
C61 C60 H60A 104.4 . .
C59 C60 H60B 104.4 . .
C61 C60 H60B 104.4 . .
H60A C60 H60B 105.6 . .
C60 C61 H61A 109.5 . .
C60 C61 H61B 109.5 . .
H61A C61 H61B 109.5 . .
C60 C61 H61C 109.5 . .
H61A C61 H61C 109.5 . .
H61B C61 H61C 109.5 . .
C57 C62 C63 114.9(9) . .
C57 C62 H62A 108.6 . .
C63 C62 H62A 108.6 . .
C57 C62 H62B 108.6 . .
C63 C62 H62B 108.6 . .
H62A C62 H62B 107.5 . .
C64 C63 C62 129.2(13) . .
C64 C63 H63A 105.0 . .
C62 C63 H63A 105.0 . .
C64 C63 H63B 105.0 . .
C62 C63 H63B 105.0 . .
H63A C63 H63B 105.8 . .
C63 C64 C65 119.3(13) . .
C63 C64 H64A 107.5 . .
C65 C64 H64A 107.5 . .
C63 C64 H64B 107.5 . .
C65 C64 H64B 107.5 . .
H64A C64 H64B 107.0 . .
C64 C65 H65A 109.5 . .
C64 C65 H65B 109.5 . .
H65A C65 H65B 109.5 . .
C64 C65 H65C 109.5 . .
H65A C65 H65C 109.5 . .
H65B C65 H65C 109.5 . .
C67 C66 C71 120.4(5) . .
C67 C66 S5 114.0(4) . .
C71 C66 S5 125.6(4) . .
C68 C67 C66 121.6(5) . .
C68 C67 H67 119.2 . .
C66 C67 H67 119.2 . .
C67 C68 C69 119.5(5) . .
C67 C68 H68 120.2 . .
C69 C68 H68 120.2 . .
C68 C69 C70 117.9(5) . .
C68 C69 C72 121.5(6) . .
C70 C69 C72 120.5(6) . .
C69 C70 C71 124.2(5) . .
C69 C70 H70 117.9 . .
C71 C70 H70 117.9 . .
C70 C71 C66 116.2(5) . .
C70 C71 P3 118.7(4) . .
C66 C71 P3 125.0(4) . .
C75X C72 C69 122.6(10) . .
C73 C72 C69 117.2(7) . .
C73 C72 C75 116.6(11) . .
C69 C72 C75 105.6(7) . .
C75X C72 C73X 114.8(14) . .
C69 C72 C73X 104.2(9) . .
C75X C72 C74X 107.7(15) . .
C69 C72 C74X 105.7(8) . .
C73X C72 C74X 98.9(14) . .
C73 C72 C74 110.3(10) . .
C69 C72 C74 104.0(7) . .
C75 C72 C74 101.2(9) . .
C72 C73 H73A 109.5 . .
C72 C73 H73B 109.5 . .
H73A C73 H73B 109.5 . .
C72 C73 H73C 109.5 . .
H73A C73 H73C 109.5 . .
H73B C73 H73C 109.5 . .
C72 C74 H74A 109.5 . .
C72 C74 H74B 109.5 . .
H74A C74 H74B 109.5 . .
C72 C74 H74C 109.5 . .
H74A C74 H74C 109.5 . .
H74B C74 H74C 109.5 . .
C72 C75 H75A 109.5 . .
C72 C75 H75B 109.5 . .
H75A C75 H75B 109.5 . .
C72 C75 H75C 109.5 . .
H75A C75 H75C 109.5 . .
H75B C75 H75C 109.5 . .
C72 C73X H73D 109.5 . .
C72 C73X H73E 109.5 . .
H73D C73X H73E 109.5 . .
C72 C73X H73F 109.5 . .
H73D C73X H73F 109.5 . .
H73E C73X H73F 109.5 . .
C72 C74X H74D 109.5 . .
C72 C74X H74E 109.5 . .
H74D C74X H74E 109.5 . .
C72 C74X H74F 109.5 . .
H74D C74X H74F 109.5 . .
H74E C74X H74F 109.5 . .
C72 C75X H75D 109.5 . .
C72 C75X H75E 109.5 . .
H75D C75X H75E 109.5 . .
C72 C75X H75F 109.5 . .
H75D C75X H75F 109.5 . .
H75E C75X H75F 109.5 . .
C77 C76 C78 106.3(5) . .
C77 C76 C79 107.4(5) . .
C78 C76 C79 111.7(5) . .
C77 C76 P3 104.1(4) . .
C78 C76 P3 117.1(4) . .
C79 C76 P3 109.6(4) . .
C76 C77 H77A 109.5 . .
C76 C77 H77B 109.5 . .
H77A C77 H77B 109.5 . .
C76 C77 H77C 109.5 . .
H77A C77 H77C 109.5 . .
H77B C77 H77C 109.5 . .
C76 C78 H78A 109.5 . .
C76 C78 H78B 109.5 . .
H78A C78 H78B 109.5 . .
C76 C78 H78C 109.5 . .
H78A C78 H78C 109.5 . .
H78B C78 H78C 109.5 . .
C76 C79 H79A 109.5 . .
C76 C79 H79B 109.5 . .
H79A C79 H79B 109.5 . .
C76 C79 H79C 109.5 . .
H79A C79 H79C 109.5 . .
H79B C79 H79C 109.5 . .
C81 C80 C85 117.6(5) . .
C81 C80 P3 115.8(5) . .
C85 C80 P3 126.4(4) . .
C82 C81 C80 123.4(6) . .
C82 C81 H81 118.3 . .
C80 C81 H81 118.3 . .
C81 C82 C83 117.3(6) . .
C81 C82 C86 119.6(6) . .
C83 C82 C86 123.2(6) . .
C84 C83 C82 120.3(6) . .
C84 C83 H83 119.8 . .
C82 C83 H83 119.8 . .
C83 C84 C85 122.7(6) . .
C83 C84 H84 118.6 . .
C85 C84 H84 118.6 . .
C84 C85 C80 118.6(6) . .
C84 C85 S6 115.1(5) . .
C80 C85 S6 126.2(5) . .
C89 C86 C88 112.8(7) . .
C89 C86 C82 109.4(5) . .
C88 C86 C82 108.9(5) . .
C89 C86 C87 107.5(6) . .
C88 C86 C87 106.9(6) . .
C82 C86 C87 111.3(6) . .
C86 C87 H87A 109.5 . .
C86 C87 H87B 109.5 . .
H87A C87 H87B 109.5 . .
C86 C87 H87C 109.5 . .
H87A C87 H87C 109.5 . .
H87B C87 H87C 109.5 . .
C86 C88 H88A 109.5 . .
C86 C88 H88B 109.5 . .
H88A C88 H88B 109.5 . .
C86 C88 H88C 109.5 . .
H88A C88 H88C 109.5 . .
H88B C88 H88C 109.5 . .
C86 C89 H89A 109.5 . .
C86 C89 H89B 109.5 . .
H89A C89 H89B 109.5 . .
C86 C89 H89C 109.5 . .
H89A C89 H89C 109.5 . .
H89B C89 H89C 109.5 . .
N2 C90 C92 123.6(5) . .
N2 C90 H90 118.2 . .
C92 C90 H90 118.2 . .
N2 C91 C94 123.0(6) . .
N2 C91 H91 118.5 . .
C94 C91 H91 118.5 . .
C90 C92 C93 120.4(6) . .
C90 C92 H92 119.8 . .
C93 C92 H92 119.8 . .
C94 C93 C92 115.5(6) . .
C94 C93 C95 122.4(6) . .
C92 C93 C95 122.1(6) . .
C91 C94 C93 121.0(6) . .
C91 C94 H94 119.5 . .
C93 C94 H94 119.5 . .
C96 C95 C100 128.6(8) . .
C96 C95 C93 114.7(7) . .
C100 C95 C93 113.9(7) . .
C96 C95 H95 95.5 . .
C100 C95 H95 95.5 . .
C93 C95 H95 95.5 . .
C97 C96 C95 137.3(10) . .
C97 C96 H96A 102.8 . .
C95 C96 H96A 102.8 . .
C97 C96 H96B 102.8 . .
C95 C96 H96B 102.8 . .
H96A C96 H96B 105.0 . .
C96 C97 C98 132.2(11) . .
C96 C97 H97A 104.2 . .
C98 C97 H97A 104.2 . .
C96 C97 H97B 104.2 . .
C98 C97 H97B 104.2 . .
H97A C97 H97B 105.5 . .
C99 C98 C97 106.2(11) . .
C99 C98 H98A 110.5 . .
C97 C98 H98A 110.5 . .
C99 C98 H98B 110.5 . .
C97 C98 H98B 110.5 . .
H98A C98 H98B 108.7 . .
C98 C99 H99A 109.5 . .
C98 C99 H99B 109.5 . .
H99A C99 H99B 109.5 . .
C98 C99 H99C 109.5 . .
H99A C99 H99C 109.5 . .
H99B C99 H99C 109.5 . .
C95 C100 C101 130.3(15) . .
C95 C100 C1XX 113.6(12) . .
C95 C100 H10A 104.7 . .
C101 C100 H10A 104.7 . .
C95 C100 H10B 104.7 . .
C101 C100 H10B 104.7 . .
H10A C100 H10B 105.7 . .
C102 C101 C100 98.7(16) . .
C102 C101 H10C 112.0 . .
C100 C101 H10C 112.0 . .
C102 C101 H10D 112.0 . .
C100 C101 H10D 112.0 . .
H10C C101 H10D 109.7 . .
C101 C102 C103 103.5(12) . .
C101 C102 H10E 111.1 . .
C103 C102 H10E 111.1 . .
C101 C102 H10F 111.1 . .
C103 C102 H10F 111.1 . .
H10E C102 H10F 109.0 . .
C102 C103 H10G 109.5 . .
C102 C103 H10H 109.5 . .
H10G C103 H10H 109.5 . .
C102 C103 H10I 109.5 . .
H10G C103 H10I 109.5 . .
H10H C103 H10I 109.5 . .
C1YY C1XX C100 113.6(18) . .
C1YY C1XX H1X1 108.8 . .
C100 C1XX H1X1 108.8 . .
C1YY C1XX H1X2 108.8 . .
C100 C1XX H1X2 108.8 . .
H1X1 C1XX H1X2 107.7 . .
C1XX C1YY C1ZZ 100.1(19) . .
C1XX C1YY H1Y1 111.8 . .
C1ZZ C1YY H1Y1 111.8 . .
C1XX C1YY H1Y2 111.8 . .
C1ZZ C1YY H1Y2 111.8 . .
H1Y1 C1YY H1Y2 109.5 . .
C1YY C1ZZ H1Z1 109.5 . .
C1YY C1ZZ H1Z2 109.5 . .
H1Z1 C1ZZ H1Z2 109.5 . .
C1YY C1ZZ H1Z3 109.5 . .
H1Z1 C1ZZ H1Z3 109.5 . .
H1Z2 C1ZZ H1Z3 109.5 . .

loop_
_geom_bond_atom_site_label_1
_geom_bond_atom_site_label_2
_geom_bond_distance
_geom_bond_site_symmetry_2
Pd1 C1 2.015(5) .
Pd1 O4 2.165(3) .
Pd1 O8 2.166(3) .
Pd1 P1 2.1810(14) .
Pd2 C2 2.025(6) .
Pd2 N1 2.100(4) .
Pd2 O12 2.144(3) .
Pd2 P2 2.2219(15) .
Pd3 C3 2.024(5) .
Pd3 N2 2.114(5) .
Pd3 O16 2.158(4) .
Pd3 P3 2.2257(16) .
P1 C18 1.840(5) .
P1 C8 1.847(5) .
P1 C4 1.881(5) .
P2 C29 1.825(5) .
P2 C43 1.852(5) .
P2 C38 1.895(5) .
P3 C80 1.849(6) .
P3 C71 1.852(5) .
P3 C76 1.904(6) .
S1 O3 1.430(4) .
S1 O2 1.456(3) .
S1 O1 1.471(3) .
S1 C9 1.784(5) .
S1 Li1 3.050(9) .
S2 O5 1.429(4) .
S2 O4 1.461(4) .
S2 O6 1.473(4) .
S2 C19 1.787(5) .
S2 Li3 3.050(8) .
S3 O7 1.440(3) .
S3 O9 1.442(3) .
S3 O8 1.466(3) .
S3 C42 1.781(5) .
S4 O10 1.438(4) .
S4 O11 1.453(3) .
S4 O12 1.462(4) .
S4 C28 1.789(5) .
S5 O13 1.442(3) .
S5 O15 1.444(3) .
S5 O14 1.445(3) .
S5 C66 1.769(5) .
S5 Li1 2.980(9) .
S5 Li3 3.044(9) .
S6 O18 1.436(4) .
S6 O17 1.443(4) .
S6 O16 1.475(4) .
S6 C85 1.781(6) .
Li1 O17 1.912(10) .
Li1 O2 1.917(9) .
Li1 O15 1.919(9) .
Li1 O6 2.039(9) .
Li1 Li3 3.351(12) .
Li2 O9 1.859(9) .
Li2 O14 1.873(9) .
Li2 O1 1.944(9) 3_666
Li2 O1 1.971(9) .
Li2 Li2 2.674(16) 3_666
Li3 O11 1.881(9) .
Li3 O7 1.916(9) .
Li3 O13 1.926(9) .
Li3 O6 2.004(9) .
N1 C56 1.335(7) .
N1 C52 1.335(7) .
N2 C90 1.327(7) .
N2 C91 1.337(7) .
O1 Li2 1.943(9) 3_666
C1 H1A 0.9800 .
C1 H1B 0.9800 .
C1 H1C 0.9800 .
C2 H2A 0.9800 .
C2 H2B 0.9800 .
C2 H2C 0.9800 .
C3 H3A 0.9800 .
C3 H3B 0.9800 .
C3 H3C 0.9800 .
C4 C7 1.532(7) .
C4 C6 1.533(8) .
C4 C5 1.548(7) .
C5 H5A 0.9800 .
C5 H5B 0.9800 .
C5 H5C 0.9800 .
C6 H6A 0.9800 .
C6 H6B 0.9800 .
C6 H6C 0.9800 .
C7 H7A 0.9800 .
C7 H7B 0.9800 .
C7 H7C 0.9800 .
C8 C13 1.396(7) .
C8 C9 1.408(7) .
C9 C10 1.385(7) .
C10 C11 1.371(7) .
C10 H10 0.9500 .
C11 C12 1.394(7) .
C11 H11 0.9500 .
C12 C13 1.391(7) .
C12 C14 1.532(7) .
C13 H13 0.9500 .
C14 C15 1.518(8) .
C14 C17 1.525(8) .
C14 C16 1.530(9) .
C15 H15A 0.9800 .
C15 H15B 0.9800 .
C15 H15C 0.9800 .
C16 H16A 0.9800 .
C16 H16B 0.9800 .
C16 H16C 0.9800 .
C17 H17A 0.9800 .
C17 H17B 0.9800 .
C17 H17C 0.9800 .
C18 C23 1.385(7) .
C18 C19 1.403(7) .
C19 C20 1.384(7) .
C20 C21 1.374(8) .
C20 H20 0.9500 .
C21 C22 1.382(7) .
C21 H21 0.9500 .
C22 C23 1.385(7) .
C22 C24 1.528(8) .
C23 H23 0.9500 .
C24 C26 1.481(9) .
C24 C27 1.521(8) .
C24 C25 1.555(9) .
C25 H25A 0.9800 .
C25 H25B 0.9800 .
C25 H25C 0.9800 .
C26 H26A 0.9800 .
C26 H26B 0.9800 .
C26 H26C 0.9800 .
C27 H27A 0.9800 .
C27 H27B 0.9800 .
C27 H27C 0.9800 .
C28 C33 1.382(7) .
C28 C29 1.397(7) .
C29 C30 1.404(7) .
C30 C31 1.385(7) .
C30 H30 0.9500 .
C31 C32 1.389(8) .
C31 C34 1.530(8) .
C32 C33 1.380(8) .
C32 H32 0.9500 .
C33 H33 0.9500 .
C34 C35 1.509(9) .
C34 C36 1.521(8) .
C34 C37 1.524(9) .
C35 H35A 0.9800 .
C35 H35B 0.9800 .
C35 H35C 0.9800 .
C36 H36A 0.9800 .
C36 H36B 0.9800 .
C36 H36C 0.9800 .
C37 H37A 0.9800 .
C37 H37B 0.9800 .
C37 H37C 0.9800 .
C38 C40 1.523(8) .
C38 C41 1.539(8) .
C38 C39 1.546(8) .
C39 H39A 0.9800 .
C39 H39B 0.9800 .
C39 H39C 0.9800 .
C40 H40A 0.9800 .
C40 H40B 0.9800 .
C40 H40C 0.9800 .
C41 H41A 0.9800 .
C41 H41B 0.9800 .
C41 H41C 0.9800 .
C42 C47 1.387(7) .
C42 C43 1.395(7) .
C43 C44 1.393(7) .
C44 C45 1.396(8) .
C44 H44 0.9500 .
C45 C46 1.377(8) .
C45 C48 1.518(8) .
C46 C47 1.379(7) .
C46 H46 0.9500 .
C47 H47 0.9500 .
C48 C49 1.501(10) .
C48 C51 1.505(12) .
C48 C50 1.511(11) .
C49 H49A 0.9800 .
C49 H49B 0.9800 .
C49 H49C 0.9800 .
C50 H50A 0.9800 .
C50 H50B 0.9800 .
C50 H50C 0.9800 .
C51 H51A 0.9800 .
C51 H51B 0.9800 .
C51 H51C 0.9800 .
C52 C53 1.371(8) .
C52 H52 0.9500 .
C53 C54 1.371(9) .
C53 H53 0.9500 .
C54 C55 1.399(9) .
C54 C57 1.511(9) .
C55 C56 1.364(8) .
C55 H55 0.9500 .
C56 H56 0.9500 .
C57 C58 1.403(10) .
C57 C62 1.404(10) .
C57 H57 1.0000 .
C58 C59 1.434(11) .
C58 H58A 0.9900 .
C58 H58B 0.9900 .
C59 C60 1.325(12) .
C59 H59A 0.9900 .
C59 H59B 0.9900 .
C60 C61 1.480(9) .
C60 H60A 0.9900 .
C60 H60B 0.9900 .
C61 H61A 0.9800 .
C61 H61B 0.9800 .
C61 H61C 0.9800 .
C62 C63 1.477(14) .
C62 H62A 0.9900 .
C62 H62B 0.9900 .
C63 C64 1.363(12) .
C63 H63A 0.9900 .
C63 H63B 0.9900 .
C64 C65 1.449(13) .
C64 H64A 0.9900 .
C64 H64B 0.9900 .
C65 H65A 0.9800 .
C65 H65B 0.9800 .
C65 H65C 0.9800 .
C66 C67 1.386(7) .
C66 C71 1.395(7) .
C67 C68 1.382(7) .
C67 H67 0.9500 .
C68 C69 1.383(8) .
C68 H68 0.9500 .
C69 C70 1.387(8) .
C69 C72 1.548(9) .
C70 C71 1.391(7) .
C70 H70 0.9500 .
C72 C75X 1.339(19) .
C72 C73 1.371(14) .
C72 C75 1.557(17) .
C72 C73X 1.63(3) .
C72 C74X 1.64(2) .
C72 C74 1.654(15) .
C73 H73A 0.9800 .
C73 H73B 0.9800 .
C73 H73C 0.9800 .
C74 H74A 0.9800 .
C74 H74B 0.9800 .
C74 H74C 0.9800 .
C75 H75A 0.9800 .
C75 H75B 0.9800 .
C75 H75C 0.9800 .
C73X H73D 0.9800 .
C73X H73E 0.9800 .
C73X H73F 0.9800 .
C74X H74D 0.9800 .
C74X H74E 0.9800 .
C74X H74F 0.9800 .
C75X H75D 0.9800 .
C75X H75E 0.9800 .
C75X H75F 0.9800 .
C76 C77 1.525(9) .
C76 C78 1.530(8) .
C76 C79 1.546(9) .
C77 H77A 0.9800 .
C77 H77B 0.9800 .
C77 H77C 0.9800 .
C78 H78A 0.9800 .
C78 H78B 0.9800 .
C78 H78C 0.9800 .
C79 H79A 0.9800 .
C79 H79B 0.9800 .
C79 H79C 0.9800 .
C80 C81 1.395(8) .
C80 C85 1.409(8) .
C81 C82 1.390(8) .
C81 H81 0.9500 .
C82 C83 1.391(9) .
C82 C86 1.530(9) .
C83 C84 1.367(9) .
C83 H83 0.9500 .
C84 C85 1.382(8) .
C84 H84 0.9500 .
C86 C89 1.486(9) .
C86 C88 1.504(10) .
C86 C87 1.547(10) .
C87 H87A 0.9800 .
C87 H87B 0.9800 .
C87 H87C 0.9800 .
C88 H88A 0.9800 .
C88 H88B 0.9800 .
C88 H88C 0.9800 .
C89 H89A 0.9800 .
C89 H89B 0.9800 .
C89 H89C 0.9800 .
C90 C92 1.361(8) .
C90 H90 0.9500 .
C91 C94 1.357(9) .
C91 H91 0.9500 .
C92 C93 1.386(8) .
C92 H92 0.9500 .
C93 C94 1.383(9) .
C93 C95 1.501(9) .
C94 H94 0.9500 .
C95 C96 1.383(10) .
C95 C100 1.395(10) .
C95 H95 1.0000 .
C96 C97 1.380(8) .
C96 H96A 0.9900 .
C96 H96B 0.9900 .
C97 C98 1.517(14) .
C97 H97A 0.9900 .
C97 H97B 0.9900 .
C98 C99 1.418(13) .
C98 H98A 0.9900 .
C98 H98B 0.9900 .
C99 H99A 0.9800 .
C99 H99B 0.9800 .
C99 H99C 0.9800 .
C100 C101 1.530(19) .
C100 C1XX 1.55(2) .
C100 H10A 0.9900 .
C100 H10B 0.9900 .
C101 C102 1.451(17) .
C101 H10C 0.9900 .
C101 H10D 0.9900 .
C102 C103 1.542(5) .
C102 H10E 0.9900 .
C102 H10F 0.9900 .
C103 H10G 0.9800 .
C103 H10H 0.9800 .
C103 H10I 0.9800 .
C1XX C1YY 1.442(18) .
C1XX H1X1 0.9900 .
C1XX H1X2 0.9900 .
C1YY C1ZZ 1.55(2) .
C1YY H1Y1 0.9900 .
C1YY H1Y2 0.9900 .
C1ZZ H1Z1 0.9800 .
C1ZZ H1Z2 0.9800 .
C1ZZ H1Z3 0.9800 .

loop_
_geom_torsion_atom_site_label_1
_geom_torsion_atom_site_label_2
_geom_torsion_atom_site_label_3
_geom_torsion_atom_site_label_4
_geom_torsion
_geom_torsion_site_symmetry_1
_geom_torsion_site_symmetry_4
O3 S1 O1 Li2 -40.6(5) . 3_666
O2 S1 O1 Li2 -171.6(5) . 3_666
C9 S1 O1 Li2 73.9(5) . 3_666
Li1 S1 O1 Li2 -140.5(5) . 3_666
O3 S1 O1 Li2 94.5(4) . .
O2 S1 O1 Li2 -36.5(4) . .
C9 S1 O1 Li2 -151.0(4) . .
Li1 S1 O1 Li2 -5.4(5) . .
O3 S1 O2 Li1 -18.6(5) . .
O1 S1 O2 Li1 111.8(4) . .
C9 S1 O2 Li1 -135.2(4) . .
O5 S2 O4 Pd1 173.1(2) . .
O6 S2 O4 Pd1 -57.6(3) . .
C19 S2 O4 Pd1 55.8(3) . .
Li3 S2 O4 Pd1 -82.2(3) . .
O5 S2 O6 Li3 80.1(4) . .
O4 S2 O6 Li3 -48.2(4) . .
C19 S2 O6 Li3 -165.4(4) . .
O5 S2 O6 Li1 -123.7(4) . .
O4 S2 O6 Li1 108.0(4) . .
C19 S2 O6 Li1 -9.2(4) . .
Li3 S2 O6 Li1 156.2(6) . .
O9 S3 O7 Li3 42.5(5) . .
O8 S3 O7 Li3 -86.2(5) . .
C42 S3 O7 Li3 157.4(5) . .
O7 S3 O8 Pd1 80.2(2) . .
O9 S3 O8 Pd1 -49.5(3) . .
C42 S3 O8 Pd1 -162.7(2) . .
O7 S3 O9 Li2 -29.1(9) . .
O8 S3 O9 Li2 100.8(9) . .
C42 S3 O9 Li2 -145.4(8) . .
O14 Li2 O9 S3 39.3(11) . .
O1 Li2 O9 S3 166.2(6) 3_666 .
O1 Li2 O9 S3 -87.9(9) . .
Li2 Li2 O9 S3 -142.3(7) 3_666 .
O10 S4 O11 Li3 -144.4(5) . .
O12 S4 O11 Li3 88.5(6) . .
C28 S4 O11 Li3 -28.8(6) . .
O7 Li3 O11 S4 -9.2(7) . .
O13 Li3 O11 S4 -124.7(5) . .
O6 Li3 O11 S4 116.2(5) . .
S5 Li3 O11 S4 -139.8(4) . .
S2 Li3 O11 S4 94.8(5) . .
Li1 Li3 O11 S4 144.5(4) . .
O10 S4 O12 Pd2 -173.7(2) . .
O11 S4 O12 Pd2 -45.7(3) . .
C28 S4 O12 Pd2 70.6(3) . .
O15 S5 O13 Li3 53.2(4) . .
O14 S5 O13 Li3 -77.1(4) . .
C66 S5 O13 Li3 168.9(4) . .
Li1 S5 O13 Li3 26.1(4) . .
O13 S5 O14 Li2 49.0(6) . .
O15 S5 O14 Li2 -80.8(6) . .
C66 S5 O14 Li2 163.7(6) . .
Li1 S5 O14 Li2 -49.9(6) . .
Li3 S5 O14 Li2 19.3(6) . .
O9 Li2 O14 S5 -42.6(8) . .
O1 Li2 O14 S5 -169.2(4) 3_666 .
O1 Li2 O14 S5 89.7(6) . .
Li2 Li2 O14 S5 138.9(5) 3_666 .
O13 S5 O15 Li1 -58.5(4) . .
O14 S5 O15 Li1 71.3(4) . .
C66 S5 O15 Li1 -174.1(4) . .
Li3 S5 O15 Li1 -35.2(4) . .
O18 S6 O16 Pd3 177.1(3) . .
O17 S6 O16 Pd3 48.3(3) . .
C85 S6 O16 Pd3 -67.6(3) . .
O18 S6 O17 Li1 171.7(6) . .
O16 S6 O17 Li1 -60.7(6) . .
C85 S6 O17 Li1 55.6(6) . .
C18 P1 C4 C7 50.0(4) . .
C8 P1 C4 C7 -58.1(4) . .
Pd1 P1 C4 C7 172.0(3) . .
C18 P1 C4 C6 178.8(4) . .
C8 P1 C4 C6 70.7(4) . .
Pd1 P1 C4 C6 -59.2(4) . .
C18 P1 C4 C5 -66.5(4) . .
C8 P1 C4 C5 -174.6(4) . .
Pd1 P1 C4 C5 55.5(4) . .
C18 P1 C8 C13 -108.2(4) . .
C4 P1 C8 C13 -1.4(5) . .
Pd1 P1 C8 C13 124.0(4) . .
C18 P1 C8 C9 69.9(4) . .
C4 P1 C8 C9 176.7(4) . .
Pd1 P1 C8 C9 -57.9(5) . .
C13 C8 C9 C10 0.5(7) . .
P1 C8 C9 C10 -177.7(4) . .
C13 C8 C9 S1 -178.2(4) . .
P1 C8 C9 S1 3.7(7) . .
O3 S1 C9 C10 38.3(4) . .
O2 S1 C9 C10 160.9(4) . .
O1 S1 C9 C10 -81.8(4) . .
Li1 S1 C9 C10 135.8(4) . .
O3 S1 C9 C8 -143.0(4) . .
O2 S1 C9 C8 -20.4(5) . .
O1 S1 C9 C8 96.9(5) . .
Li1 S1 C9 C8 -45.5(6) . .
C8 C9 C10 C11 1.8(8) . .
S1 C9 C10 C11 -179.4(4) . .
C9 C10 C11 C12 -2.5(8) . .
C10 C11 C12 C13 0.9(8) . .
C10 C11 C12 C14 177.3(5) . .
C11 C12 C13 C8 1.4(8) . .
C14 C12 C13 C8 -174.9(5) . .
C9 C8 C13 C12 -2.1(7) . .
P1 C8 C13 C12 176.2(4) . .
C13 C12 C14 C15 -11.4(8) . .
C11 C12 C14 C15 172.3(5) . .
C13 C12 C14 C17 -132.1(6) . .
C11 C12 C14 C17 51.7(7) . .
C13 C12 C14 C16 108.7(6) . .
C11 C12 C14 C16 -67.5(7) . .
C8 P1 C18 C23 33.6(4) . .
C4 P1 C18 C23 -79.8(4) . .
Pd1 P1 C18 C23 162.6(3) . .
C8 P1 C18 C19 -149.3(4) . .
C4 P1 C18 C19 97.3(5) . .
Pd1 P1 C18 C19 -20.2(5) . .
C23 C18 C19 C20 1.4(7) . .
P1 C18 C19 C20 -175.7(4) . .
C23 C18 C19 S2 -169.5(4) . .
P1 C18 C19 S2 13.4(7) . .
O5 S2 C19 C20 39.8(5) . .
O4 S2 C19 C20 161.0(4) . .
O6 S2 C19 C20 -80.4(4) . .
Li3 S2 C19 C20 -92.0(5) . .
O5 S2 C19 C18 -148.9(4) . .
O4 S2 C19 C18 -27.6(5) . .
O6 S2 C19 C18 90.9(5) . .
Li3 S2 C19 C18 79.4(6) . .
C18 C19 C20 C21 -1.1(8) . .
S2 C19 C20 C21 171.0(4) . .
C19 C20 C21 C22 -0.7(8) . .
C20 C21 C22 C23 2.1(8) . .
C20 C21 C22 C24 -175.4(5) . .
C19 C18 C23 C22 0.0(8) . .
P1 C18 C23 C22 177.4(4) . .
C21 C22 C23 C18 -1.8(8) . .
C24 C22 C23 C18 175.8(5) . .
C21 C22 C24 C26 -125.0(7) . .
C23 C22 C24 C26 57.6(8) . .
C21 C22 C24 C27 1.5(8) . .
C23 C22 C24 C27 -175.9(6) . .
C21 C22 C24 C25 116.8(6) . .
C23 C22 C24 C25 -60.6(7) . .
O10 S4 C28 C33 33.9(4) . .
O11 S4 C28 C33 -86.8(4) . .
O12 S4 C28 C33 153.4(4) . .
O10 S4 C28 C29 -150.6(4) . .
O11 S4 C28 C29 88.8(5) . .
O12 S4 C28 C29 -31.1(5) . .
C33 C28 C29 C30 -0.2(7) . .
S4 C28 C29 C30 -175.5(4) . .
C33 C28 C29 P2 -178.4(4) . .
S4 C28 C29 P2 6.2(7) . .
C43 P2 C29 C28 -143.9(4) . .
C38 P2 C29 C28 102.0(4) . .
Pd2 P2 C29 C28 -17.0(5) . .
C43 P2 C29 C30 37.8(4) . .
C38 P2 C29 C30 -76.3(4) . .
Pd2 P2 C29 C30 164.7(3) . .
C28 C29 C30 C31 -0.1(7) . .
P2 C29 C30 C31 178.3(4) . .
C29 C30 C31 C32 -0.2(8) . .
C29 C30 C31 C34 177.0(5) . .
C30 C31 C32 C33 0.8(8) . .
C34 C31 C32 C33 -176.5(5) . .
C31 C32 C33 C28 -1.0(8) . .
C29 C28 C33 C32 0.7(8) . .
S4 C28 C33 C32 176.6(4) . .
C30 C31 C34 C35 7.9(8) . .
C32 C31 C34 C35 -175.0(6) . .
C30 C31 C34 C36 128.4(6) . .
C32 C31 C34 C36 -54.5(7) . .
C30 C31 C34 C37 -111.8(6) . .
C32 C31 C34 C37 65.3(7) . .
C29 P2 C38 C40 68.6(5) . .
C43 P2 C38 C40 -42.9(5) . .
Pd2 P2 C38 C40 -169.7(4) . .
C29 P2 C38 C41 -163.9(4) . .
C43 P2 C38 C41 84.5(4) . .
Pd2 P2 C38 C41 -42.3(4) . .
C29 P2 C38 C39 -49.6(4) . .
C43 P2 C38 C39 -161.2(4) . .
Pd2 P2 C38 C39 72.0(4) . .
O7 S3 C42 C47 -153.2(4) . .
O9 S3 C42 C47 -32.7(4) . .
O8 S3 C42 C47 85.1(4) . .
O7 S3 C42 C43 21.9(5) . .
O9 S3 C42 C43 142.4(4) . .
O8 S3 C42 C43 -99.7(5) . .
C47 C42 C43 C44 2.3(7) . .
S3 C42 C43 C44 -172.5(4) . .
C47 C42 C43 P2 171.3(4) . .
S3 C42 C43 P2 -3.5(7) . .
C29 P2 C43 C44 -139.2(4) . .
C38 P2 C43 C44 -29.9(5) . .
Pd2 P2 C43 C44 94.3(4) . .
C29 P2 C43 C42 51.8(5) . .
C38 P2 C43 C42 161.1(4) . .
Pd2 P2 C43 C42 -74.7(5) . .
C42 C43 C44 C45 0.6(8) . .
P2 C43 C44 C45 -169.5(5) . .
C43 C44 C45 C46 -3.0(9) . .
C43 C44 C45 C48 174.5(6) . .
C44 C45 C46 C47 2.6(9) . .
C48 C45 C46 C47 -175.0(6) . .
C45 C46 C47 C42 0.1(8) . .
C43 C42 C47 C46 -2.7(8) . .
S3 C42 C47 C46 172.7(4) . .
C46 C45 C48 C49 -171.0(7) . .
C44 C45 C48 C49 11.5(10) . .
C46 C45 C48 C51 69.0(8) . .
C44 C45 C48 C51 -108.5(8) . .
C46 C45 C48 C50 -49.1(10) . .
C44 C45 C48 C50 133.4(8) . .
C56 N1 C52 C53 -1.4(9) . .
Pd2 N1 C52 C53 176.4(5) . .
N1 C52 C53 C54 -0.1(10) . .
C52 C53 C54 C55 2.2(10) . .
C52 C53 C54 C57 -178.3(7) . .
C53 C54 C55 C56 -2.7(10) . .
C57 C54 C55 C56 177.7(7) . .
C52 N1 C56 C55 0.8(8) . .
Pd2 N1 C56 C55 -177.0(5) . .
C54 C55 C56 N1 1.3(10) . .
C53 C54 C57 C58 90.7(12) . .
C55 C54 C57 C58 -89.7(11) . .
C53 C54 C57 C62 -116.6(10) . .
C55 C54 C57 C62 62.9(11) . .
C62 C57 C58 C59 30.7(19) . .
C54 C57 C58 C59 -178.9(10) . .
C57 C58 C59 C60 128.1(17) . .
C58 C59 C60 C61 -58(3) . .
C58 C57 C62 C63 -143.2(12) . .
C54 C57 C62 C63 66.3(12) . .
C57 C62 C63 C64 71.3(17) . .
C62 C63 C64 C65 51(2) . .
O13 S5 C66 C67 85.2(4) . .
O15 S5 C66 C67 -154.8(4) . .
O14 S5 C66 C67 -34.2(4) . .
Li1 S5 C66 C67 -159.6(4) . .
Li3 S5 C66 C67 92.9(5) . .
O13 S5 C66 C71 -96.1(5) . .
O15 S5 C66 C71 23.8(5) . .
O14 S5 C66 C71 144.5(4) . .
Li1 S5 C66 C71 19.1(6) . .
Li3 S5 C66 C71 -88.4(5) . .
C71 C66 C67 C68 0.6(8) . .
S5 C66 C67 C68 179.3(4) . .
C66 C67 C68 C69 -0.3(8) . .
C67 C68 C69 C70 1.0(9) . .
C67 C68 C69 C72 -175.9(6) . .
C68 C69 C70 C71 -2.1(9) . .
C72 C69 C70 C71 174.7(6) . .
C69 C70 C71 C66 2.4(8) . .
C69 C70 C71 P3 -174.3(5) . .
C67 C66 C71 C70 -1.6(7) . .
S5 C66 C71 C70 179.8(4) . .
C67 C66 C71 P3 174.9(4) . .
S5 C66 C71 P3 -3.7(7) . .
C80 P3 C71 C70 100.3(5) . .
C76 P3 C71 C70 -7.2(5) . .
Pd3 P3 C71 C70 -131.6(4) . .
C80 P3 C71 C66 -76.1(5) . .
C76 P3 C71 C66 176.3(4) . .
Pd3 P3 C71 C66 52.0(5) . .
C68 C69 C72 C75X 171.3(16) . .
C70 C69 C72 C75X -5.5(19) . .
C68 C69 C72 C73 -13.1(14) . .
C70 C69 C72 C73 170.1(11) . .
C68 C69 C72 C75 118.6(9) . .
C70 C69 C72 C75 -58.1(11) . .
C68 C69 C72 C73X -56.2(13) . .
C70 C69 C72 C73X 127.1(12) . .
C68 C69 C72 C74X 47.6(13) . .
C70 C69 C72 C74X -129.2(11) . .
C68 C69 C72 C74 -135.2(8) . .
C70 C69 C72 C74 48.0(10) . .
C71 P3 C80 C81 -37.7(5) . .
C76 P3 C80 C81 74.5(4) . .
Pd3 P3 C80 C81 -169.8(3) . .
C71 P3 C80 C85 146.0(5) . .
C76 P3 C80 C85 -101.8(5) . .
Pd3 P3 C80 C85 13.9(5) . .
C85 C80 C81 C82 2.1(8) . .
P3 C80 C81 C82 -174.5(4) . .
C80 C81 C82 C83 -0.8(8) . .
C80 C81 C82 C86 177.5(5) . .
C81 C82 C83 C84 -0.9(9) . .
C86 C82 C83 C84 -179.1(6) . .
C82 C83 C84 C85 1.2(9) . .
C83 C84 C85 C80 0.2(9) . .
C83 C84 C85 S6 -177.2(5) . .
C81 C80 C85 C84 -1.8(8) . .
P3 C80 C85 C84 174.5(4) . .
C81 C80 C85 S6 175.3(4) . .
P3 C80 C85 S6 -8.5(7) . .
O18 S6 C85 C84 -32.2(5) . .
O17 S6 C85 C84 89.1(5) . .
O16 S6 C85 C84 -151.3(4) . .
O18 S6 C85 C80 150.6(5) . .
O17 S6 C85 C80 -88.1(5) . .
O16 S6 C85 C80 31.6(5) . .
C81 C82 C86 C89 63.3(7) . .
C83 C82 C86 C89 -118.6(7) . .
C81 C82 C86 C88 -60.4(8) . .
C83 C82 C86 C88 117.8(7) . .
C81 C82 C86 C87 -178.0(6) . .
C83 C82 C86 C87 0.2(8) . .
C91 N2 C90 C92 0.3(9) . .
Pd3 N2 C90 C92 -176.0(4) . .
C90 N2 C91 C94 0.7(11) . .
Pd3 N2 C91 C94 177.2(7) . .
N2 C90 C92 C93 -0.8(9) . .
C90 C92 C93 C94 0.2(10) . .
C90 C92 C93 C95 -179.0(6) . .
N2 C91 C94 C93 -1.2(13) . .
C92 C93 C94 C91 0.7(12) . .
C95 C93 C94 C91 179.9(8) . .
C94 C93 C95 C96 69.7(12) . .
C92 C93 C95 C96 -111.2(10) . .
C94 C93 C95 C100 -93.3(11) . .
C92 C93 C95 C100 85.9(11) . .
C100 C95 C96 C97 162.4(17) . .
C93 C95 C96 C97 2(2) . .
C95 C96 C97 C98 158.4(16) . .
C96 C97 C98 C99 139.1(17) . .
C96 C95 C100 C101 3(2) . .
C93 C95 C100 C101 163.5(14) . .
C96 C95 C100 C1XX 26(2) . .
C93 C95 C100 C1XX -174.4(12) . .
C95 C100 C101 C102 83(2) . .
C100 C101 C102 C103 162(2) . .
C95 C100 C1XX C1YY 161.0(19) . .
C100 C1XX C1YY C1ZZ -83(3) . .
